data_7003401
loop_
_publ_author_name
'Jones, Cameron'
'Mills, David P.'
'Rose, Richard P.'
'Stasch, Andreas'

_publ_section_title
;
 Synthesis and structural characterisation of group 10 metal(ii) gallyl
 complexes: analogies with platinum diboration catalysts?
;
_journal_issue 33
_journal_name_full 'Dalton Transactions'
_journal_page_first 4395
_journal_page_last 4408
_journal_paper_doi 10.1039/b715895e
_journal_year 2008
_chemical_formula_sum 'C89 H119 Ga2 N4 P3 Pt'
_chemical_formula_weight 1672.32
_chemical_name_systematic
;
?
;
_space_group_IT_number 2
_symmetry_cell_setting triclinic
_symmetry_space_group_name_Hall '-P 1'
_symmetry_space_group_name_H-M 'P -1'
_atom_sites_solution_hydrogens geom
_atom_sites_solution_primary direct
_atom_sites_solution_secondary difmap
_audit_creation_method SHELXL-97
_cell_angle_alpha 84.43(3)
_cell_angle_beta 89.45(3)
_cell_angle_gamma 78.52(3)
_cell_formula_units_Z 4
_cell_length_a 16.355(3)
_cell_length_b 23.357(5)
_cell_length_c 24.185(5)
_cell_measurement_temperature 150(2)
_cell_volume 9011(3)
_computing_structure_refinement 'SHELXL-97 (Sheldrick, 1997)'
_computing_structure_solution 'SHELXS-97 (Sheldrick, 1990)'
_diffrn_ambient_temperature 150(2)
_diffrn_measured_fraction_theta_full 0.989
_diffrn_measured_fraction_theta_max 0.989
_diffrn_measurement_device_type 'Nonius Kappa CCD'
_diffrn_radiation_monochromator graphite
_diffrn_radiation_source 'fine-focus sealed tube'
_diffrn_radiation_type MoK\a
_diffrn_radiation_wavelength 0.71073
_diffrn_reflns_av_R_equivalents 0.0459
_diffrn_reflns_av_sigmaI/netI 0.0741
_diffrn_reflns_limit_h_max 20
_diffrn_reflns_limit_h_min -20
_diffrn_reflns_limit_k_max 28
_diffrn_reflns_limit_k_min -28
_diffrn_reflns_limit_l_max 29
_diffrn_reflns_limit_l_min -29
_diffrn_reflns_number 63867
_diffrn_reflns_theta_full 26.00
_diffrn_reflns_theta_max 26.00
_diffrn_reflns_theta_min 2.93
_exptl_absorpt_coefficient_mu 2.238
_exptl_absorpt_correction_T_max 0.841
_exptl_absorpt_correction_T_min 0.641
_exptl_absorpt_correction_type multi-scan
_exptl_absorpt_process_details 'Sortav (Blessing, 1995)'
_exptl_crystal_colour red
_exptl_crystal_density_diffrn 1.233
_exptl_crystal_density_method 'not measured'
_exptl_crystal_description plate
_exptl_crystal_F_000 3464
_exptl_crystal_size_max 0.25
_exptl_crystal_size_mid 0.25
_exptl_crystal_size_min 0.08
_refine_diff_density_max 1.294
_refine_diff_density_min -1.057
_refine_diff_density_rms 0.103
_refine_ls_extinction_method none
_refine_ls_goodness_of_fit_ref 1.014
_refine_ls_hydrogen_treatment constr
_refine_ls_matrix_type full
_refine_ls_number_parameters 1817
_refine_ls_number_reflns 35058
_refine_ls_number_restraints 68
_refine_ls_restrained_S_all 1.025
_refine_ls_R_factor_all 0.0878
_refine_ls_R_factor_gt 0.0521
_refine_ls_shift/su_max 0.001
_refine_ls_shift/su_mean 0.000
_refine_ls_structure_factor_coef Fsqd
_refine_ls_weighting_details 'calc w=1/[\s^2^(Fo^2^)+(0.0543P)^2^+16.5368P] where P=(Fo^2^+2Fc^2^)/3'
_refine_ls_weighting_scheme calc
_refine_ls_wR_factor_gt 0.1192
_refine_ls_wR_factor_ref 0.1350
_reflns_number_gt 24553
_reflns_number_total 35058
_reflns_threshold_expression >2sigma(I)
_cod_data_source_file b715895e.txt
_cod_data_source_block compound20
_cod_original_cell_volume 9010(3)
_cod_original_sg_symbol_H-M P-1
_cod_database_code 7003401

loop_
_symmetry_equiv_pos_as_xyz
'x, y, z'
'-x, -y, -z'

loop_
_atom_site_label
_atom_site_type_symbol
_atom_site_fract_x
_atom_site_fract_y
_atom_site_fract_z
_atom_site_U_iso_or_equiv
_atom_site_adp_type
_atom_site_occupancy
_atom_site_symmetry_multiplicity
_atom_site_calc_flag
_atom_site_refinement_flags
_atom_site_disorder_assembly
_atom_site_disorder_group
Pt1 Pt 0.341318(17) 0.511471(10) 0.254195(9) 0.04346(8) Uani 1 1 d . . .
Pt2 Pt 0.847477(13) 0.018909(9) 0.256509(8) 0.02742(6) Uani 1 1 d . . .
Ga1 Ga 0.36862(4) 0.59976(3) 0.20410(2) 0.04102(17) Uani 1 1 d . . .
Ga2 Ga 0.31643(5) 0.58033(3) 0.32432(3) 0.0522(2) Uani 1 1 d . . .
Ga3 Ga 0.69815(4) 0.02762(3) 0.26008(2) 0.02970(14) Uani 1 1 d . . .
Ga4 Ga 0.81509(4) 0.08448(2) 0.32883(2) 0.02931(13) Uani 1 1 d . . .
P1 P 0.47800(12) 0.64825(8) 0.21207(6) 0.0504(4) Uani 1 1 d . . .
P2 P 0.39278(12) 0.45037(7) 0.18855(6) 0.0452(4) Uani 1 1 d . . .
P3 P 0.33120(12) 0.42771(7) 0.31141(6) 0.0496(4) Uani 1 1 d . . .
P4 P 0.61649(10) -0.01314(7) 0.32577(6) 0.0406(4) Uani 1 1 d . . .
P5 P 0.86353(10) -0.05590(6) 0.20093(6) 0.0334(3) Uani 1 1 d . . .
P6 P 0.99184(9) -0.00039(6) 0.26479(5) 0.0295(3) Uani 1 1 d . . .
N1 N 0.3279(3) 0.64461(19) 0.13806(17) 0.0365(11) Uani 1 1 d . . .
N2 N 0.2680(3) 0.78145(19) 0.08531(17) 0.0347(11) Uani 1 1 d . . .
N3 N 0.2343(4) 0.6101(2) 0.3758(2) 0.0588(16) Uani 1 1 d . . .
N4 N 0.3986(4) 0.5972(2) 0.37193(19) 0.0545(16) Uani 1 1 d . . .
N5 N 0.6109(3) 0.05115(19) 0.20840(16) 0.0307(10) Uani 1 1 d . . .
N6 N 0.4117(3) 0.1232(2) 0.20267(19) 0.0422(12) Uani 1 1 d . . .
N7 N 0.8363(3) 0.15648(18) 0.35068(17) 0.0313(10) Uani 1 1 d . . .
N8 N 0.8076(3) 0.05884(19) 0.40564(17) 0.0340(11) Uani 1 1 d . . .
C1 C 0.4475(4) 0.6942(3) 0.1538(2) 0.0426(14) Uani 1 1 d . . .
C2 C 0.5091(4) 0.7304(3) 0.1265(2) 0.0456(15) Uani 1 1 d . . .
C3 C 0.5679(5) 0.6893(3) 0.0897(3) 0.072(2) Uani 1 1 d . . .
H3A H 0.5975 0.6548 0.1130 0.109 Uiso 1 1 calc R . .
H3B H 0.6084 0.7105 0.0715 0.109 Uiso 1 1 calc R . .
H3C H 0.5348 0.6765 0.0614 0.109 Uiso 1 1 calc R . .
C4 C 0.4689(5) 0.7835(3) 0.0879(3) 0.072(2) Uani 1 1 d . . .
H4A H 0.5124 0.8003 0.0680 0.108 Uiso 1 1 calc R . .
H4B H 0.4358 0.8129 0.1098 0.108 Uiso 1 1 calc R . .
H4C H 0.4325 0.7715 0.0611 0.108 Uiso 1 1 calc R . .
C5 C 0.5602(6) 0.7514(4) 0.1699(3) 0.098(3) Uani 1 1 d . . .
H5A H 0.5904 0.7174 0.1936 0.147 Uiso 1 1 calc R . .
H5B H 0.5228 0.7773 0.1929 0.147 Uiso 1 1 calc R . .
H5C H 0.6001 0.7728 0.1513 0.147 Uiso 1 1 calc R . .
C6 C 0.3671(4) 0.6956(2) 0.1218(2) 0.0357(13) Uani 1 1 d . . .
H6 H 0.3812 0.6951 0.0815 0.043 Uiso 1 1 calc R . .
C7 C 0.2996(3) 0.7494(2) 0.1278(2) 0.0346(13) Uani 1 1 d . . .
H7 H 0.2810 0.7591 0.1637 0.042 Uiso 1 1 calc R . .
C8 C 0.2625(4) 0.6370(2) 0.1025(2) 0.0402(14) Uani 1 1 d . . .
C9 C 0.1807(4) 0.6410(2) 0.1223(3) 0.0455(15) Uani 1 1 d . . .
C10 C 0.1200(4) 0.6312(3) 0.0860(3) 0.0542(17) Uani 1 1 d . . .
H10 H 0.0651 0.6319 0.0994 0.065 Uiso 1 1 calc R . .
C11 C 0.1365(5) 0.6206(3) 0.0315(3) 0.0551(18) Uani 1 1 d . . .
H11 H 0.0934 0.6152 0.0077 0.066 Uiso 1 1 calc R . .
C12 C 0.2161(4) 0.6179(3) 0.0124(3) 0.0488(16) Uani 1 1 d . . .
H12 H 0.2274 0.6114 -0.0253 0.059 Uiso 1 1 calc R . .
C13 C 0.2816(4) 0.6244(2) 0.0468(2) 0.0389(14) Uani 1 1 d . . .
C14 C 0.1541(4) 0.6559(3) 0.1806(3) 0.0525(17) Uani 1 1 d . . .
H14 H 0.2040 0.6632 0.2003 0.063 Uiso 1 1 calc R . .
C15 C 0.1243(5) 0.6056(3) 0.2137(3) 0.069(2) Uani 1 1 d . . .
H15A H 0.0755 0.5973 0.1953 0.104 Uiso 1 1 calc R . .
H15B H 0.1092 0.6163 0.2512 0.104 Uiso 1 1 calc R . .
H15C H 0.1690 0.5706 0.2162 0.104 Uiso 1 1 calc R . .
C16 C 0.0865(5) 0.7123(3) 0.1786(3) 0.068(2) Uani 1 1 d . . .
H16A H 0.1090 0.7453 0.1607 0.102 Uiso 1 1 calc R . .
H16B H 0.0695 0.7203 0.2165 0.102 Uiso 1 1 calc R . .
H16C H 0.0382 0.7073 0.1574 0.102 Uiso 1 1 calc R . .
C17 C 0.3696(4) 0.6164(2) 0.0236(2) 0.0422(14) Uani 1 1 d . . .
H17 H 0.4083 0.6185 0.0548 0.051 Uiso 1 1 calc R . .
C18 C 0.3975(5) 0.5568(3) 0.0012(3) 0.0575(18) Uani 1 1 d . . .
H18A H 0.3967 0.5255 0.0312 0.086 Uiso 1 1 calc R . .
H18B H 0.4542 0.5536 -0.0133 0.086 Uiso 1 1 calc R . .
H18C H 0.3594 0.5530 -0.0286 0.086 Uiso 1 1 calc R . .
C19 C 0.3773(4) 0.6662(3) -0.0219(2) 0.0505(16) Uani 1 1 d . . .
H19A H 0.3433 0.6633 -0.0543 0.076 Uiso 1 1 calc R . .
H19B H 0.4358 0.6627 -0.0329 0.076 Uiso 1 1 calc R . .
H19C H 0.3576 0.7043 -0.0074 0.076 Uiso 1 1 calc R . .
C20 C 0.2016(3) 0.8312(2) 0.0871(2) 0.0343(13) Uani 1 1 d . . .
C21 C 0.1314(4) 0.8331(2) 0.0530(2) 0.0360(13) Uani 1 1 d . . .
C22 C 0.0707(4) 0.8835(3) 0.0471(2) 0.0428(14) Uani 1 1 d . . .
H22 H 0.0235 0.8849 0.0240 0.051 Uiso 1 1 calc R . .
C23 C 0.0767(4) 0.9323(3) 0.0740(2) 0.0472(16) Uani 1 1 d . . .
H23 H 0.0347 0.9670 0.0691 0.057 Uiso 1 1 calc R . .
C24 C 0.1447(4) 0.9296(3) 0.1082(2) 0.0453(15) Uani 1 1 d . . .
H24 H 0.1486 0.9628 0.1271 0.054 Uiso 1 1 calc R . .
C25 C 0.2079(4) 0.8798(2) 0.1158(2) 0.0370(13) Uani 1 1 d . . .
C26 C 0.1234(4) 0.7810(3) 0.0213(2) 0.0424(14) Uani 1 1 d . . .
H26 H 0.1565 0.7450 0.0422 0.051 Uiso 1 1 calc R . .
C27 C 0.0342(4) 0.7721(3) 0.0172(3) 0.0631(19) Uani 1 1 d . . .
H27A H 0.0092 0.7719 0.0542 0.095 Uiso 1 1 calc R . .
H27B H 0.0340 0.7346 0.0023 0.095 Uiso 1 1 calc R . .
H27C H 0.0017 0.8042 -0.0076 0.095 Uiso 1 1 calc R . .
C28 C 0.1622(5) 0.7872(3) -0.0363(2) 0.0589(19) Uani 1 1 d . . .
H28A H 0.1315 0.8225 -0.0578 0.088 Uiso 1 1 calc R . .
H28B H 0.1592 0.7526 -0.0556 0.088 Uiso 1 1 calc R . .
H28C H 0.2207 0.7903 -0.0323 0.088 Uiso 1 1 calc R . .
C29 C 0.2821(4) 0.8812(3) 0.1523(2) 0.0436(15) Uani 1 1 d . . .
H29 H 0.3207 0.8421 0.1528 0.052 Uiso 1 1 calc R . .
C30 C 0.2572(4) 0.8905(3) 0.2125(2) 0.0512(16) Uani 1 1 d . . .
H30A H 0.3075 0.8865 0.2354 0.077 Uiso 1 1 calc R . .
H30B H 0.2250 0.8612 0.2267 0.077 Uiso 1 1 calc R . .
H30C H 0.2231 0.9299 0.2139 0.077 Uiso 1 1 calc R . .
C31 C 0.3298(5) 0.9273(3) 0.1287(3) 0.070(2) Uani 1 1 d . . .
H31A H 0.3473 0.9197 0.0908 0.105 Uiso 1 1 calc R . .
H31B H 0.3790 0.9258 0.1520 0.105 Uiso 1 1 calc R . .
H31C H 0.2937 0.9663 0.1280 0.105 Uiso 1 1 calc R . .
C32 C 0.2753(6) 0.6219(3) 0.4226(3) 0.062(2) Uani 1 1 d . . .
H32 H 0.2451 0.6346 0.4544 0.074 Uiso 1 1 calc R . .
C33 C 0.3575(5) 0.6148(3) 0.4210(2) 0.059(2) Uani 1 1 d . . .
H33 H 0.3882 0.6213 0.4522 0.070 Uiso 1 1 calc R . .
C34 C 0.1486(5) 0.6394(4) 0.3694(3) 0.067(2) Uani 1 1 d . . .
C35 C 0.1272(6) 0.7011(4) 0.3627(3) 0.086(3) Uani 1 1 d . . .
C36 C 0.0421(7) 0.7264(4) 0.3594(4) 0.107(4) Uani 1 1 d . . .
H36 H 0.0258 0.7679 0.3560 0.129 Uiso 1 1 calc R . .
C37 C -0.0165(7) 0.6946(5) 0.3607(4) 0.096(3) Uani 1 1 d U . .
H37 H -0.0733 0.7140 0.3584 0.116 Uiso 1 1 calc R . .
C38 C 0.0028(6) 0.6333(4) 0.3656(3) 0.094(3) Uani 1 1 d . . .
H38 H -0.0399 0.6110 0.3655 0.113 Uiso 1 1 calc R . .
C39 C 0.0875(6) 0.6056(4) 0.3706(3) 0.077(3) Uani 1 1 d . . .
C40 C 0.1919(7) 0.7389(4) 0.3587(4) 0.094(3) Uani 1 1 d . . .
H40 H 0.2474 0.7126 0.3673 0.113 Uiso 1 1 calc R . .
C41 C 0.1949(9) 0.7675(5) 0.2991(5) 0.165(6) Uani 1 1 d . . .
H41A H 0.2165 0.7372 0.2744 0.247 Uiso 1 1 calc R . .
H41B H 0.2315 0.7961 0.2978 0.247 Uiso 1 1 calc R . .
H41C H 0.1386 0.7874 0.2869 0.247 Uiso 1 1 calc R . .
C42 C 0.1781(9) 0.7846(5) 0.4008(6) 0.178(6) Uani 1 1 d . . .
H42A H 0.1222 0.8091 0.3955 0.267 Uiso 1 1 calc R . .
H42B H 0.2200 0.8093 0.3954 0.267 Uiso 1 1 calc R . .
H42C H 0.1834 0.7647 0.4386 0.267 Uiso 1 1 calc R . .
C43 C 0.1082(6) 0.5384(4) 0.3805(3) 0.081(2) Uani 1 1 d . . .
H43 H 0.1621 0.5248 0.3614 0.097 Uiso 1 1 calc R . .
C44 C 0.0437(7) 0.5081(5) 0.3572(5) 0.113(3) Uani 1 1 d U . .
H44A H -0.0062 0.5136 0.3804 0.170 Uiso 1 1 calc R . .
H44B H 0.0671 0.4661 0.3571 0.170 Uiso 1 1 calc R . .
H44C H 0.0287 0.5252 0.3192 0.170 Uiso 1 1 calc R . .
C45 C 0.1227(6) 0.5203(3) 0.4429(4) 0.092(3) Uani 1 1 d . . .
H45A H 0.0704 0.5318 0.4628 0.138 Uiso 1 1 calc R . .
H45B H 0.1651 0.5399 0.4567 0.138 Uiso 1 1 calc R . .
H45C H 0.1419 0.4777 0.4491 0.138 Uiso 1 1 calc R . .
C46 C 0.4810(5) 0.6068(3) 0.3623(2) 0.0519(18) Uani 1 1 d . . .
C47 C 0.4967(5) 0.6641(3) 0.3572(2) 0.0562(19) Uani 1 1 d . . .
C48 C 0.5780(6) 0.6717(3) 0.3496(3) 0.066(2) Uani 1 1 d . . .
H48 H 0.5889 0.7103 0.3476 0.079 Uiso 1 1 calc R . .
C49 C 0.6434(6) 0.6256(3) 0.3449(3) 0.072(2) Uani 1 1 d . . .
H49 H 0.6987 0.6319 0.3396 0.087 Uiso 1 1 calc R . .
C50 C 0.6262(5) 0.5691(3) 0.3481(3) 0.067(2) Uani 1 1 d . . .
H50 H 0.6706 0.5367 0.3442 0.081 Uiso 1 1 calc R . .
C51 C 0.5467(5) 0.5591(3) 0.3568(3) 0.0579(19) Uani 1 1 d . . .
C52 C 0.4268(6) 0.7173(3) 0.3601(2) 0.066(2) Uani 1 1 d . . .
H52 H 0.3725 0.7041 0.3578 0.079 Uiso 1 1 calc R . .
C53 C 0.4297(6) 0.7651(3) 0.3116(3) 0.089(3) Uani 1 1 d . . .
H53A H 0.3806 0.7968 0.3130 0.134 Uiso 1 1 calc R . .
H53B H 0.4297 0.7478 0.2762 0.134 Uiso 1 1 calc R . .
H53C H 0.4804 0.7809 0.3147 0.134 Uiso 1 1 calc R . .
C54 C 0.4287(6) 0.7453(3) 0.4152(3) 0.083(3) Uani 1 1 d . . .
H54A H 0.4286 0.7154 0.4465 0.125 Uiso 1 1 calc R . .
H54B H 0.3794 0.7767 0.4171 0.125 Uiso 1 1 calc R . .
H54C H 0.4792 0.7617 0.4170 0.125 Uiso 1 1 calc R . .
C55 C 0.5333(5) 0.4958(3) 0.3631(3) 0.0596(19) Uani 1 1 d . . .
H55 H 0.4718 0.4971 0.3635 0.072 Uiso 1 1 calc R . .
C56 C 0.5701(6) 0.4635(3) 0.4184(3) 0.088(3) Uani 1 1 d . . .
H56A H 0.5567 0.4243 0.4230 0.132 Uiso 1 1 calc R . .
H56B H 0.5463 0.4856 0.4491 0.132 Uiso 1 1 calc R . .
H56C H 0.6308 0.4600 0.4184 0.132 Uiso 1 1 calc R . .
C57 C 0.5697(5) 0.4626(3) 0.3147(3) 0.072(2) Uani 1 1 d . . .
H57A H 0.5485 0.4851 0.2797 0.107 Uiso 1 1 calc R . .
H57B H 0.5535 0.4242 0.3174 0.107 Uiso 1 1 calc R . .
H57C H 0.6307 0.4570 0.3158 0.107 Uiso 1 1 calc R . .
C58 C 0.3882(5) 0.3754(3) 0.2175(2) 0.0560(18) Uani 1 1 d . . .
H58A H 0.3333 0.3668 0.2083 0.067 Uiso 1 1 calc R . .
H58B H 0.4317 0.3472 0.2001 0.067 Uiso 1 1 calc R . .
C59 C 0.4009(5) 0.3666(3) 0.2802(2) 0.0543(18) Uani 1 1 d . . .
H59A H 0.4598 0.3662 0.2896 0.065 Uiso 1 1 calc R . .
H59B H 0.3875 0.3286 0.2951 0.065 Uiso 1 1 calc R . .
C60 C 0.5023(4) 0.4493(3) 0.1714(2) 0.0488(17) Uani 1 1 d . . .
C61 C 0.5233(4) 0.4995(3) 0.1451(2) 0.0507(17) Uani 1 1 d . . .
H61 H 0.4808 0.5330 0.1352 0.061 Uiso 1 1 calc R . .
C62 C 0.6055(5) 0.5017(4) 0.1330(3) 0.070(2) Uani 1 1 d . . .
H62 H 0.6197 0.5364 0.1151 0.083 Uiso 1 1 calc R . .
C63 C 0.6682(5) 0.4516(4) 0.1479(3) 0.076(2) Uani 1 1 d . . .
H63 H 0.7250 0.4527 0.1405 0.092 Uiso 1 1 calc R . .
C64 C 0.6470(6) 0.4018(4) 0.1726(3) 0.075(2) Uani 1 1 d . . .
H64 H 0.6892 0.3679 0.1815 0.090 Uiso 1 1 calc R . .
C65 C 0.5654(5) 0.4002(3) 0.1849(3) 0.064(2) Uani 1 1 d . . .
H65 H 0.5517 0.3653 0.2027 0.076 Uiso 1 1 calc R . .
C66 C 0.3433(4) 0.4500(3) 0.1211(2) 0.0470(16) Uani 1 1 d . . .
C67 C 0.2630(5) 0.4806(3) 0.1102(3) 0.0515(17) Uani 1 1 d . . .
H67 H 0.2354 0.5065 0.1356 0.062 Uiso 1 1 calc R . .
C68 C 0.2226(5) 0.4732(3) 0.0614(3) 0.0623(19) Uani 1 1 d . . .
H68 H 0.1672 0.4940 0.0537 0.075 Uiso 1 1 calc R . .
C69 C 0.2623(5) 0.4363(3) 0.0248(3) 0.066(2) Uani 1 1 d . . .
H69 H 0.2342 0.4314 -0.0081 0.079 Uiso 1 1 calc R . .
C70 C 0.3430(5) 0.4061(3) 0.0353(3) 0.065(2) Uani 1 1 d . . .
H70 H 0.3705 0.3808 0.0095 0.079 Uiso 1 1 calc R . .
C71 C 0.3835(5) 0.4128(3) 0.0831(2) 0.0529(17) Uani 1 1 d . . .
H71 H 0.4391 0.3920 0.0902 0.063 Uiso 1 1 calc R . .
C72 C 0.3611(4) 0.4149(3) 0.3849(2) 0.0514(17) Uani 1 1 d . . .
C73 C 0.4109(5) 0.3620(3) 0.4071(3) 0.059(2) Uani 1 1 d . . .
H73 H 0.4306 0.3320 0.3835 0.071 Uiso 1 1 calc R . .
C74 C 0.4318(5) 0.3530(3) 0.4629(3) 0.070(2) Uani 1 1 d . . .
H74 H 0.4665 0.3172 0.4775 0.085 Uiso 1 1 calc R . .
C75 C 0.4019(5) 0.3964(4) 0.4980(3) 0.072(2) Uani 1 1 d . . .
H75 H 0.4158 0.3900 0.5364 0.086 Uiso 1 1 calc R . .
C76 C 0.3523(5) 0.4485(3) 0.4767(3) 0.066(2) Uani 1 1 d . . .
H76 H 0.3318 0.4781 0.5004 0.080 Uiso 1 1 calc R . .
C77 C 0.3320(5) 0.4577(3) 0.4203(2) 0.0573(19) Uani 1 1 d . . .
H77 H 0.2979 0.4937 0.4058 0.069 Uiso 1 1 calc R . .
C78 C 0.2310(5) 0.4057(3) 0.3084(3) 0.0528(17) Uani 1 1 d . . .
C79 C 0.1769(5) 0.4274(3) 0.2633(3) 0.063(2) Uani 1 1 d . . .
H79 H 0.1907 0.4563 0.2363 0.076 Uiso 1 1 calc R . .
C80 C 0.1042(6) 0.4074(4) 0.2575(4) 0.079(2) Uani 1 1 d . . .
H80 H 0.0685 0.4219 0.2263 0.095 Uiso 1 1 calc R . .
C81 C 0.0832(6) 0.3661(4) 0.2974(4) 0.084(3) Uani 1 1 d . . .
H81 H 0.0331 0.3519 0.2938 0.101 Uiso 1 1 calc R . .
C82 C 0.1350(6) 0.3460(4) 0.3417(4) 0.079(2) Uani 1 1 d . . .
H82 H 0.1206 0.3174 0.3687 0.095 Uiso 1 1 calc R . .
C83 C 0.2075(5) 0.3656(3) 0.3485(3) 0.068(2) Uani 1 1 d . . .
H83 H 0.2415 0.3519 0.3805 0.082 Uiso 1 1 calc R . .
C84 C 0.5310(4) 0.0058(3) 0.2836(2) 0.0381(14) Uani 1 1 d . . .
C85 C 0.4526(4) -0.0195(3) 0.3006(3) 0.0540(18) Uani 1 1 d . . .
C86 C 0.4724(6) -0.0833(4) 0.2942(5) 0.107(3) Uani 1 1 d U . .
H86A H 0.4240 -0.1005 0.3049 0.161 Uiso 1 1 calc R . .
H86B H 0.5201 -0.1022 0.3181 0.161 Uiso 1 1 calc R . .
H86C H 0.4862 -0.0892 0.2554 0.161 Uiso 1 1 calc R . .
C87 C 0.4299(6) -0.0071(5) 0.3622(3) 0.096(3) Uani 1 1 d U . .
H87A H 0.4283 0.0344 0.3664 0.145 Uiso 1 1 calc R . .
H87B H 0.4721 -0.0316 0.3875 0.145 Uiso 1 1 calc R . .
H87C H 0.3751 -0.0164 0.3710 0.145 Uiso 1 1 calc R . .
C88 C 0.3728(4) 0.0061(3) 0.2677(3) 0.0497(16) Uani 1 1 d . . .
H88A H 0.3833 0.0030 0.2280 0.074 Uiso 1 1 calc R . .
H88B H 0.3544 0.0475 0.2740 0.074 Uiso 1 1 calc R . .
H88C H 0.3293 -0.0157 0.2798 0.074 Uiso 1 1 calc R . .
C89 C 0.5280(3) 0.0435(2) 0.2283(2) 0.0350(13) Uani 1 1 d . . .
H89 H 0.5015 0.0246 0.1998 0.042 Uiso 1 1 calc R . .
C90 C 0.4759(4) 0.1045(3) 0.2331(2) 0.0381(14) Uani 1 1 d . . .
H90 H 0.4915 0.1287 0.2590 0.046 Uiso 1 1 calc R . .
C91 C 0.6133(3) 0.0805(2) 0.1530(2) 0.0333(12) Uani 1 1 d . . .
C92 C 0.5963(4) 0.0533(3) 0.1060(2) 0.0395(14) Uani 1 1 d . . .
C93 C 0.6021(4) 0.0820(3) 0.0532(2) 0.0471(16) Uani 1 1 d . . .
H93 H 0.5894 0.0641 0.0216 0.056 Uiso 1 1 calc R . .
C94 C 0.6255(4) 0.1350(3) 0.0460(2) 0.0535(18) Uani 1 1 d . . .
H94 H 0.6305 0.1533 0.0096 0.064 Uiso 1 1 calc R . .
C95 C 0.6420(4) 0.1618(3) 0.0917(2) 0.0476(16) Uani 1 1 d . . .
H95 H 0.6585 0.1988 0.0865 0.057 Uiso 1 1 calc R . .
C96 C 0.6350(4) 0.1360(3) 0.1458(2) 0.0394(14) Uani 1 1 d . . .
C97 C 0.5704(4) -0.0064(3) 0.1093(2) 0.0494(17) Uani 1 1 d . . .
H97 H 0.5745 -0.0234 0.1490 0.059 Uiso 1 1 calc R . .
C98 C 0.4802(4) 0.0011(4) 0.0901(3) 0.076(3) Uani 1 1 d . . .
H98A H 0.4441 0.0281 0.1128 0.114 Uiso 1 1 calc R . .
H98B H 0.4634 -0.0371 0.0941 0.114 Uiso 1 1 calc R . .
H98C H 0.4750 0.0171 0.0510 0.114 Uiso 1 1 calc R . .
C99 C 0.6252(5) -0.0500(3) 0.0750(3) 0.0586(19) Uani 1 1 d . . .
H99A H 0.6175 -0.0363 0.0355 0.088 Uiso 1 1 calc R . .
H99B H 0.6095 -0.0885 0.0819 0.088 Uiso 1 1 calc R . .
H99C H 0.6838 -0.0535 0.0855 0.088 Uiso 1 1 calc R . .
C100 C 0.6509(4) 0.1708(3) 0.1932(2) 0.0466(16) Uani 1 1 d . . .
H100 H 0.6428 0.1474 0.2289 0.056 Uiso 1 1 calc R . .
C101 C 0.7405(5) 0.1813(3) 0.1925(3) 0.068(2) Uani 1 1 d . . .
H10A H 0.7797 0.1435 0.1955 0.101 Uiso 1 1 calc R . .
H10B H 0.7491 0.2031 0.2239 0.101 Uiso 1 1 calc R . .
H10C H 0.7499 0.2041 0.1576 0.101 Uiso 1 1 calc R . .
C102 C 0.5885(5) 0.2298(3) 0.1912(3) 0.070(2) Uani 1 1 d . . .
H10D H 0.5946 0.2533 0.1562 0.104 Uiso 1 1 calc R . .
H10E H 0.5997 0.2511 0.2224 0.104 Uiso 1 1 calc R . .
H10F H 0.5316 0.2226 0.1939 0.104 Uiso 1 1 calc R . .
C103 C 0.3620(4) 0.1806(3) 0.2033(2) 0.0436(15) Uani 1 1 d . . .
C104 C 0.3501(4) 0.2136(3) 0.1509(3) 0.0529(17) Uani 1 1 d . . .
C105 C 0.2933(5) 0.2667(3) 0.1470(3) 0.067(2) Uani 1 1 d . . .
H105 H 0.2856 0.2905 0.1126 0.081 Uiso 1 1 calc R . .
C106 C 0.2476(5) 0.2855(3) 0.1931(3) 0.076(2) Uani 1 1 d . . .
H106 H 0.2069 0.3209 0.1894 0.091 Uiso 1 1 calc R . .
C107 C 0.2609(4) 0.2534(4) 0.2434(3) 0.070(2) Uani 1 1 d . . .
H107 H 0.2301 0.2673 0.2746 0.084 Uiso 1 1 calc R . .
C108 C 0.3189(4) 0.2004(3) 0.2502(3) 0.0518(17) Uani 1 1 d . . .
C109 C 0.3955(5) 0.1912(3) 0.1004(3) 0.0610(19) Uani 1 1 d . . .
H109 H 0.4482 0.1638 0.1137 0.073 Uiso 1 1 calc R . .
C110 C 0.4200(6) 0.2393(4) 0.0607(3) 0.095(3) Uani 1 1 d . . .
H11A H 0.3697 0.2674 0.0473 0.142 Uiso 1 1 calc R . .
H11B H 0.4498 0.2220 0.0291 0.142 Uiso 1 1 calc R . .
H11C H 0.4563 0.2597 0.0801 0.142 Uiso 1 1 calc R . .
C111 C 0.3423(5) 0.1552(4) 0.0714(3) 0.089(3) Uani 1 1 d . . .
H11D H 0.3299 0.1236 0.0979 0.133 Uiso 1 1 calc R . .
H11E H 0.3731 0.1383 0.0400 0.133 Uiso 1 1 calc R . .
H11F H 0.2900 0.1809 0.0580 0.133 Uiso 1 1 calc R . .
C112 C 0.3316(4) 0.1666(3) 0.3078(3) 0.0511(16) Uani 1 1 d . . .
H112 H 0.3732 0.1295 0.3045 0.061 Uiso 1 1 calc R . .
C113 C 0.2497(5) 0.1500(4) 0.3308(3) 0.081(3) Uani 1 1 d . . .
H11G H 0.2106 0.1856 0.3392 0.122 Uiso 1 1 calc R . .
H11H H 0.2621 0.1232 0.3648 0.122 Uiso 1 1 calc R . .
H11I H 0.2248 0.1307 0.3030 0.122 Uiso 1 1 calc R . .
C114 C 0.3670(5) 0.2021(3) 0.3489(3) 0.064(2) Uani 1 1 d . . .
H11J H 0.4207 0.2101 0.3354 0.096 Uiso 1 1 calc R . .
H11K H 0.3751 0.1794 0.3854 0.096 Uiso 1 1 calc R . .
H11L H 0.3279 0.2392 0.3521 0.096 Uiso 1 1 calc R . .
C115 C 0.8442(3) 0.1500(2) 0.4093(2) 0.0352(13) Uani 1 1 d . . .
H115 H 0.8592 0.1800 0.4286 0.042 Uiso 1 1 calc R . .
C116 C 0.8300(4) 0.1005(2) 0.4366(2) 0.0352(13) Uani 1 1 d . . .
H116 H 0.8350 0.0940 0.4759 0.042 Uiso 1 1 calc R . .
C117 C 0.8207(4) 0.2159(2) 0.3252(2) 0.0344(13) Uani 1 1 d . . .
C118 C 0.8763(4) 0.2336(2) 0.2854(2) 0.0359(13) Uani 1 1 d . . .
C119 C 0.8615(4) 0.2922(3) 0.2633(2) 0.0439(15) Uani 1 1 d . . .
H119 H 0.8986 0.3046 0.2364 0.053 Uiso 1 1 calc R . .
C120 C 0.7946(5) 0.3325(3) 0.2796(3) 0.0588(19) Uani 1 1 d . . .
H120 H 0.7870 0.3725 0.2653 0.071 Uiso 1 1 calc R . .
C121 C 0.7390(5) 0.3143(3) 0.3165(3) 0.0579(18) Uani 1 1 d . . .
H121 H 0.6917 0.3420 0.3264 0.070 Uiso 1 1 calc R . .
C122 C 0.7496(4) 0.2563(2) 0.3400(2) 0.0434(15) Uani 1 1 d . . .
C123 C 0.9525(4) 0.1913(3) 0.2679(3) 0.0472(15) Uani 1 1 d . . .
H123 H 0.9393 0.1511 0.2720 0.057 Uiso 1 1 calc R . .
C124 C 0.9769(6) 0.2043(4) 0.2071(3) 0.088(3) Uani 1 1 d U . .
H12A H 0.9280 0.2076 0.1830 0.131 Uiso 1 1 calc R . .
H12B H 1.0210 0.1723 0.1968 0.131 Uiso 1 1 calc R . .
H12C H 0.9970 0.2413 0.2029 0.131 Uiso 1 1 calc R . .
C125 C 1.0247(5) 0.1910(4) 0.3073(4) 0.090(3) Uani 1 1 d U . .
H12D H 1.0404 0.2295 0.3032 0.134 Uiso 1 1 calc R . .
H12E H 1.0725 0.1608 0.2984 0.134 Uiso 1 1 calc R . .
H12F H 1.0076 0.1823 0.3456 0.134 Uiso 1 1 calc R . .
C126 C 0.6839(4) 0.2391(3) 0.3791(3) 0.0550(18) Uani 1 1 d . . .
H126 H 0.7033 0.1968 0.3929 0.066 Uiso 1 1 calc R . .
C127 C 0.6736(6) 0.2747(4) 0.4300(3) 0.085(3) Uani 1 1 d . . .
H12G H 0.7277 0.2704 0.4487 0.128 Uiso 1 1 calc R . .
H12H H 0.6341 0.2602 0.4559 0.128 Uiso 1 1 calc R . .
H12I H 0.6523 0.3163 0.4179 0.128 Uiso 1 1 calc R . .
C128 C 0.5999(5) 0.2448(4) 0.3502(4) 0.087(3) Uani 1 1 d . . .
H12J H 0.5819 0.2849 0.3327 0.131 Uiso 1 1 calc R . .
H12K H 0.5585 0.2358 0.3775 0.131 Uiso 1 1 calc R . .
H12L H 0.6052 0.2172 0.3216 0.131 Uiso 1 1 calc R . .
C129 C 0.7683(4) 0.0147(2) 0.4341(2) 0.0339(13) Uani 1 1 d . . .
C130 C 0.6905(4) 0.0314(3) 0.4599(2) 0.0380(14) Uani 1 1 d . . .
C131 C 0.6576(4) -0.0117(3) 0.4907(2) 0.0462(15) Uani 1 1 d . . .
H131 H 0.6061 -0.0010 0.5092 0.055 Uiso 1 1 calc R . .
C132 C 0.6983(4) -0.0701(3) 0.4951(2) 0.0491(16) Uani 1 1 d . . .
H132 H 0.6751 -0.0989 0.5170 0.059 Uiso 1 1 calc R . .
C133 C 0.7715(4) -0.0861(3) 0.4680(2) 0.0468(16) Uani 1 1 d . . .
H133 H 0.7980 -0.1264 0.4701 0.056 Uiso 1 1 calc R . .
C134 C 0.8082(4) -0.0445(2) 0.4373(2) 0.0393(14) Uani 1 1 d . . .
C135 C 0.6407(4) 0.0939(3) 0.4543(2) 0.0420(14) Uani 1 1 d . . .
H135 H 0.6684 0.1170 0.4255 0.050 Uiso 1 1 calc R . .
C136 C 0.5507(4) 0.0978(3) 0.4347(3) 0.068(2) Uani 1 1 d . . .
H13A H 0.5511 0.0792 0.4001 0.102 Uiso 1 1 calc R . .
H13B H 0.5228 0.1391 0.4282 0.102 Uiso 1 1 calc R . .
H13C H 0.5207 0.0777 0.4632 0.102 Uiso 1 1 calc R . .
C137 C 0.6407(4) 0.1228(3) 0.5086(3) 0.0568(18) Uani 1 1 d . . .
H13D H 0.6158 0.1003 0.5381 0.085 Uiso 1 1 calc R . .
H13E H 0.6081 0.1630 0.5033 0.085 Uiso 1 1 calc R . .
H13F H 0.6982 0.1237 0.5190 0.085 Uiso 1 1 calc R . .
C138 C 0.8917(4) -0.0633(2) 0.4094(2) 0.0444(15) Uani 1 1 d . . .
H138 H 0.8973 -0.0316 0.3796 0.053 Uiso 1 1 calc R . .
C139 C 0.9633(5) -0.0689(4) 0.4495(3) 0.075(2) Uani 1 1 d . . .
H13G H 0.9626 -0.0308 0.4636 0.113 Uiso 1 1 calc R . .
H13H H 1.0161 -0.0814 0.4305 0.113 Uiso 1 1 calc R . .
H13I H 0.9579 -0.0980 0.4806 0.113 Uiso 1 1 calc R . .
C140 C 0.8973(6) -0.1204(3) 0.3811(3) 0.076(2) Uani 1 1 d . . .
H14A H 0.8910 -0.1524 0.4091 0.114 Uiso 1 1 calc R . .
H14B H 0.9517 -0.1301 0.3633 0.114 Uiso 1 1 calc R . .
H14C H 0.8529 -0.1149 0.3531 0.114 Uiso 1 1 calc R . .
C141 C 0.9758(4) -0.0868(3) 0.1978(2) 0.0421(15) Uani 1 1 d . . .
H14D H 0.9838 -0.1295 0.1946 0.051 Uiso 1 1 calc R . .
H14E H 0.9991 -0.0686 0.1642 0.051 Uiso 1 1 calc R . .
C142 C 1.0232(4) -0.0770(2) 0.2485(2) 0.0366(13) Uani 1 1 d . . .
H14F H 1.0839 -0.0860 0.2413 0.044 Uiso 1 1 calc R . .
H14G H 1.0116 -0.1038 0.2806 0.044 Uiso 1 1 calc R . .
C143 C 0.8391(4) -0.0432(2) 0.1270(2) 0.0376(13) Uani 1 1 d . . .
C144 C 0.8176(3) 0.0134(3) 0.1008(2) 0.0368(13) Uani 1 1 d . . .
H144 H 0.8081 0.0461 0.1222 0.044 Uiso 1 1 calc R . .
C145 C 0.8098(4) 0.0224(3) 0.0429(2) 0.0419(14) Uani 1 1 d . . .
H145 H 0.7957 0.0611 0.0250 0.050 Uiso 1 1 calc R . .
C146 C 0.8227(4) -0.0251(3) 0.0119(2) 0.0459(15) Uani 1 1 d . . .
H146 H 0.8175 -0.0191 -0.0274 0.055 Uiso 1 1 calc R . .
C147 C 0.8431(4) -0.0809(3) 0.0379(2) 0.0472(16) Uani 1 1 d . . .
H147 H 0.8506 -0.1134 0.0163 0.057 Uiso 1 1 calc R . .
C148 C 0.8529(4) -0.0908(3) 0.0945(2) 0.0412(14) Uani 1 1 d . . .
H148 H 0.8690 -0.1298 0.1116 0.049 Uiso 1 1 calc R . .
C149 C 0.8140(5) -0.1171(3) 0.2234(2) 0.0477(16) Uani 1 1 d . . .
C150 C 0.7300(5) -0.1114(3) 0.2139(3) 0.0578(19) Uani 1 1 d . . .
H150 H 0.7001 -0.0757 0.1955 0.069 Uiso 1 1 calc R . .
C151 C 0.6871(6) -0.1559(4) 0.2301(3) 0.080(3) Uani 1 1 d . . .
H151 H 0.6288 -0.1509 0.2236 0.096 Uiso 1 1 calc R . .
C152 C 0.7316(7) -0.2072(5) 0.2558(4) 0.099(3) Uani 1 1 d U . .
H152 H 0.7027 -0.2371 0.2692 0.119 Uiso 1 1 calc R . .
C153 C 0.8170(7) -0.2170(4) 0.2629(4) 0.100(3) Uani 1 1 d U . .
H153 H 0.8473 -0.2543 0.2776 0.120 Uiso 1 1 calc R . .
C154 C 0.8583(6) -0.1703(3) 0.2478(3) 0.087(3) Uani 1 1 d . . .
H154 H 0.9166 -0.1753 0.2543 0.104 Uiso 1 1 calc R . .
C155 C 1.0527(3) 0.0007(2) 0.3272(2) 0.0322(12) Uani 1 1 d . . .
C156 C 1.0331(4) 0.0478(3) 0.3589(2) 0.0395(14) Uani 1 1 d . . .
H156 H 0.9848 0.0774 0.3501 0.047 Uiso 1 1 calc R . .
C157 C 1.0842(4) 0.0519(3) 0.4035(2) 0.0490(16) Uani 1 1 d . . .
H157 H 1.0698 0.0839 0.4256 0.059 Uiso 1 1 calc R . .
C158 C 1.1553(4) 0.0100(3) 0.4161(2) 0.0501(17) Uani 1 1 d . . .
H158 H 1.1908 0.0137 0.4459 0.060 Uiso 1 1 calc R . .
C159 C 1.1744(4) -0.0367(3) 0.3854(2) 0.0502(16) Uani 1 1 d . . .
H159 H 1.2227 -0.0661 0.3945 0.060 Uiso 1 1 calc R . .
C160 C 1.1242(4) -0.0419(3) 0.3410(2) 0.0414(14) Uani 1 1 d . . .
H160 H 1.1386 -0.0746 0.3198 0.050 Uiso 1 1 calc R . .
C161 C 1.0455(3) 0.0399(2) 0.2116(2) 0.0307(12) Uani 1 1 d . . .
C162 C 1.0059(4) 0.0591(2) 0.1605(2) 0.0397(14) Uani 1 1 d . . .
H162 H 0.9508 0.0535 0.1547 0.048 Uiso 1 1 calc R . .
C163 C 1.0461(4) 0.0862(3) 0.1181(2) 0.0454(15) Uani 1 1 d . . .
H163 H 1.0189 0.0979 0.0831 0.054 Uiso 1 1 calc R . .
C164 C 1.1251(4) 0.0963(3) 0.1260(2) 0.0464(15) Uani 1 1 d . . .
H164 H 1.1522 0.1151 0.0967 0.056 Uiso 1 1 calc R . .
C165 C 1.1650(4) 0.0788(2) 0.1774(2) 0.0431(14) Uani 1 1 d . . .
H165 H 1.2191 0.0861 0.1836 0.052 Uiso 1 1 calc R . .
C166 C 1.1248(4) 0.0504(2) 0.2197(2) 0.0380(13) Uani 1 1 d . . .
H166 H 1.1521 0.0382 0.2545 0.046 Uiso 1 1 calc R . .
C167 C 0.0974(11) 0.2560(6) 0.0940(7) 0.078(5) Uiso 0.50 1 d PD . .
H16D H 0.1127 0.2502 0.1335 0.117 Uiso 0.50 1 calc PR . .
H16E H 0.1423 0.2343 0.0726 0.117 Uiso 0.50 1 calc PR . .
H16F H 0.0458 0.2417 0.0887 0.117 Uiso 0.50 1 calc PR . .
C168 C 0.0846(8) 0.3171(5) 0.0752(5) 0.049(3) Uiso 0.50 1 d PD . .
H16G H 0.0708 0.3223 0.0350 0.058 Uiso 0.50 1 calc PR . .
H16H H 0.1374 0.3309 0.0799 0.058 Uiso 0.50 1 calc PR . .
C169 C 0.0192(8) 0.3535(5) 0.1039(5) 0.058(4) Uiso 0.50 1 d PD . .
H16I H -0.0343 0.3418 0.0962 0.070 Uiso 0.50 1 calc PR . .
H16J H 0.0303 0.3450 0.1443 0.070 Uiso 0.50 1 calc PR . .
C170 C 0.0092(11) 0.4157(6) 0.0899(7) 0.090(5) Uiso 0.50 1 d PD . .
H17A H 0.0113 0.4220 0.0488 0.108 Uiso 0.50 1 calc PR . .
H17B H 0.0594 0.4272 0.1042 0.108 Uiso 0.50 1 calc PR . .
C171 C -0.0666(13) 0.4602(8) 0.1080(9) 0.118(7) Uiso 0.50 1 d PD . .
H17C H -0.1188 0.4488 0.0968 0.141 Uiso 0.50 1 calc PR . .
H17D H -0.0662 0.4601 0.1489 0.141 Uiso 0.50 1 calc PR . .
C172 C -0.0635(12) 0.5200(7) 0.0816(8) 0.098(6) Uiso 0.50 1 d PD . .
H17E H -0.0137 0.5322 0.0946 0.147 Uiso 0.50 1 calc PR . .
H17F H -0.1134 0.5477 0.0916 0.147 Uiso 0.50 1 calc PR . .
H17G H -0.0614 0.5195 0.0411 0.147 Uiso 0.50 1 calc PR . .
C173 C -0.1684(9) 0.6027(6) 0.4469(5) 0.062(4) Uiso 0.50 1 d PD . .
H17H H -0.2137 0.5849 0.4632 0.092 Uiso 0.50 1 calc PR . .
H17I H -0.1192 0.5718 0.4423 0.092 Uiso 0.50 1 calc PR . .
H17J H -0.1863 0.6236 0.4106 0.092 Uiso 0.50 1 calc PR . .
C174 C -0.1465(9) 0.6455(6) 0.4851(6) 0.064(4) Uiso 0.50 1 d PD . .
H17K H -0.1263 0.6239 0.5212 0.077 Uiso 0.50 1 calc PR . .
H17L H -0.1006 0.6633 0.4685 0.077 Uiso 0.50 1 calc PR . .
C175 C -0.2184(8) 0.6926(5) 0.4946(5) 0.057(3) Uiso 0.50 1 d PD . .
H17M H -0.2007 0.7153 0.5232 0.069 Uiso 0.50 1 calc PR . .
H17N H -0.2623 0.6731 0.5116 0.069 Uiso 0.50 1 calc PR . .
C176 C -0.2595(8) 0.7360(5) 0.4495(5) 0.050(3) Uiso 0.50 1 d PD . .
H17O H -0.2173 0.7580 0.4337 0.060 Uiso 0.50 1 calc PR . .
H17P H -0.2757 0.7141 0.4198 0.060 Uiso 0.50 1 calc PR . .
C177 C -0.3334(8) 0.7792(6) 0.4633(5) 0.061(4) Uiso 0.50 1 d PD . .
H17Q H -0.3194 0.8015 0.4935 0.073 Uiso 0.50 1 calc PR . .
H17R H -0.3784 0.7586 0.4765 0.073 Uiso 0.50 1 calc PR . .
C178 C -0.3636(9) 0.8214(6) 0.4121(5) 0.064(4) Uiso 0.50 1 d PD . .
H17S H -0.3199 0.8430 0.4001 0.096 Uiso 0.50 1 calc PR . .
H17T H -0.4140 0.8492 0.4213 0.096 Uiso 0.50 1 calc PR . .
H17U H -0.3763 0.7991 0.3821 0.096 Uiso 0.50 1 calc PR . .
C179 C 0.7980(10) -0.2452(7) 0.0652(6) 0.073(4) Uiso 0.50 1 d PD . .
H17V H 0.7862 -0.2704 0.0374 0.109 Uiso 0.50 1 calc PR . .
H17W H 0.8318 -0.2180 0.0486 0.109 Uiso 0.50 1 calc PR . .
H17$ H 0.7454 -0.2229 0.0784 0.109 Uiso 0.50 1 calc PR . .
C180 C 0.8421(12) -0.2805(8) 0.1106(7) 0.107(6) Uiso 0.50 1 d PD . .
H18D H 0.8544 -0.2534 0.1370 0.128 Uiso 0.50 1 calc PR . .
H18E H 0.8964 -0.2998 0.0961 0.128 Uiso 0.50 1 calc PR . .
C181 C 0.8089(10) -0.3252(7) 0.1426(6) 0.078(5) Uiso 0.50 1 d PD . .
H18F H 0.7537 -0.3057 0.1555 0.093 Uiso 0.50 1 calc PR . .
H18G H 0.7978 -0.3524 0.1159 0.093 Uiso 0.50 1 calc PR . .
C182 C 0.8481(12) -0.3611(8) 0.1890(7) 0.105(6) Uiso 0.50 1 d PD . .
H18H H 0.8764 -0.3334 0.2062 0.125 Uiso 0.50 1 calc PR . .
H18I H 0.8935 -0.3873 0.1711 0.125 Uiso 0.50 1 calc PR . .
C183 C 0.8317(17) -0.3992(11) 0.2376(10) 0.164(10) Uiso 0.50 1 d PD . .
H18J H 0.8831 -0.4264 0.2521 0.197 Uiso 0.50 1 calc PR . .
H18K H 0.8047 -0.3766 0.2677 0.197 Uiso 0.50 1 calc PR . .
C184 C 0.7777(14) -0.4282(10) 0.2130(9) 0.121(7) Uiso 0.50 1 d PD . .
H18L H 0.7200 -0.4099 0.2208 0.181 Uiso 0.50 1 calc PR . .
H18M H 0.7885 -0.4695 0.2280 0.181 Uiso 0.50 1 calc PR . .
H18N H 0.7863 -0.4256 0.1727 0.181 Uiso 0.50 1 calc PR . .
C185 C 1.0168(10) 0.2337(7) 0.4772(7) 0.080(5) Uiso 0.50 1 d PD . .
H18O H 1.0408 0.2442 0.5108 0.120 Uiso 0.50 1 calc PR . .
H18P H 1.0616 0.2134 0.4547 0.120 Uiso 0.50 1 calc PR . .
H18Q H 0.9777 0.2078 0.4875 0.120 Uiso 0.50 1 calc PR . .
C186 C 0.9738(11) 0.2856(7) 0.4459(7) 0.089(5) Uiso 0.50 1 d PD . .
H18R H 1.0164 0.3091 0.4346 0.107 Uiso 0.50 1 calc PR . .
H18S H 0.9541 0.2729 0.4113 0.107 Uiso 0.50 1 calc PR . .
C187 C 0.9089(12) 0.3231(8) 0.4649(8) 0.116(7) Uiso 0.50 1 d PD . .
H18T H 0.9322 0.3415 0.4947 0.139 Uiso 0.50 1 calc PR . .
H18U H 0.8725 0.2981 0.4836 0.139 Uiso 0.50 1 calc PR . .
C188 C 0.8512(9) 0.3720(6) 0.4322(6) 0.067(4) Uiso 0.50 1 d PD . .
H18V H 0.8182 0.3550 0.4064 0.081 Uiso 0.50 1 calc PR . .
H18W H 0.8117 0.3932 0.4581 0.081 Uiso 0.50 1 calc PR . .
C189 C 0.8907(10) 0.4125(7) 0.4015(7) 0.086(5) Uiso 0.50 1 d PD . .
H18$ H 0.9295 0.3915 0.3751 0.104 Uiso 0.50 1 calc PR . .
H18 H 0.9242 0.4294 0.4271 0.104 Uiso 0.50 1 calc PR . .
C190 C 0.8328(12) 0.4604(8) 0.3704(8) 0.103(6) Uiso 0.50 1 d PD . .
H19D H 0.7912 0.4443 0.3512 0.154 Uiso 0.50 1 calc PR . .
H19E H 0.8638 0.4813 0.3430 0.154 Uiso 0.50 1 calc PR . .
H19F H 0.8046 0.4877 0.3961 0.154 Uiso 0.50 1 calc PR . .

loop_
_atom_site_aniso_label
_atom_site_aniso_U_11
_atom_site_aniso_U_22
_atom_site_aniso_U_33
_atom_site_aniso_U_23
_atom_site_aniso_U_13
_atom_site_aniso_U_12
Pt1 0.06003(18) 0.03425(13) 0.02772(12) -0.00100(9) 0.00613(11) 0.00944(11)
Pt2 0.02808(12) 0.03171(12) 0.02228(10) -0.00450(8) -0.00359(8) -0.00440(9)
Ga1 0.0535(4) 0.0381(4) 0.0253(3) -0.0015(3) -0.0004(3) 0.0049(3)
Ga2 0.0774(6) 0.0372(4) 0.0299(3) -0.0025(3) 0.0069(3) 0.0174(4)
Ga3 0.0301(3) 0.0362(3) 0.0233(3) -0.0019(2) -0.0039(2) -0.0082(3)
Ga4 0.0290(3) 0.0316(3) 0.0267(3) -0.0063(2) -0.0020(2) -0.0028(3)
P1 0.0548(11) 0.0591(11) 0.0329(8) -0.0028(7) -0.0121(8) -0.0010(9)
P2 0.0634(12) 0.0369(8) 0.0291(8) -0.0043(6) 0.0081(7) 0.0051(8)
P3 0.0686(13) 0.0377(9) 0.0334(8) 0.0016(7) 0.0126(8) 0.0083(8)
P4 0.0416(10) 0.0561(10) 0.0262(7) 0.0045(7) -0.0049(6) -0.0182(8)
P5 0.0403(9) 0.0336(8) 0.0284(7) -0.0081(6) -0.0060(6) -0.0097(7)
P6 0.0294(8) 0.0331(7) 0.0250(7) -0.0051(6) -0.0046(6) -0.0024(6)
N1 0.044(3) 0.036(3) 0.028(2) -0.0019(19) -0.003(2) -0.003(2)
N2 0.036(3) 0.037(3) 0.031(2) -0.006(2) -0.001(2) -0.006(2)
N3 0.079(4) 0.045(3) 0.037(3) -0.006(2) 0.009(3) 0.024(3)
N4 0.089(5) 0.036(3) 0.026(3) -0.003(2) 0.004(3) 0.015(3)
N5 0.026(3) 0.042(3) 0.025(2) 0.0026(19) -0.0014(18) -0.011(2)
N6 0.029(3) 0.060(3) 0.037(3) -0.005(2) -0.002(2) -0.008(2)
N7 0.034(3) 0.029(2) 0.029(2) -0.0075(18) -0.0051(19) -0.001(2)
N8 0.040(3) 0.034(2) 0.028(2) -0.0093(19) -0.005(2) -0.004(2)
C1 0.043(4) 0.048(4) 0.036(3) -0.014(3) 0.000(3) -0.002(3)
C2 0.042(4) 0.060(4) 0.035(3) -0.004(3) -0.006(3) -0.011(3)
C3 0.064(5) 0.074(5) 0.078(5) -0.015(4) 0.030(4) -0.007(4)
C4 0.051(5) 0.067(5) 0.092(6) 0.020(4) 0.015(4) -0.010(4)
C5 0.109(8) 0.150(9) 0.063(5) -0.019(5) -0.011(5) -0.084(7)
C6 0.037(3) 0.039(3) 0.029(3) -0.007(2) -0.003(2) -0.002(3)
C7 0.037(3) 0.040(3) 0.028(3) -0.010(2) 0.001(2) -0.009(3)
C8 0.048(4) 0.037(3) 0.034(3) 0.000(2) -0.005(3) -0.007(3)
C9 0.050(4) 0.032(3) 0.052(4) 0.001(3) 0.001(3) -0.006(3)
C10 0.047(4) 0.046(4) 0.073(5) -0.006(3) -0.002(4) -0.015(3)
C11 0.055(5) 0.048(4) 0.065(5) -0.008(3) -0.019(4) -0.015(3)
C12 0.065(5) 0.038(3) 0.042(3) -0.005(3) -0.007(3) -0.005(3)
C13 0.047(4) 0.035(3) 0.032(3) -0.002(2) -0.007(3) -0.002(3)
C14 0.049(4) 0.059(4) 0.047(4) -0.001(3) 0.006(3) -0.007(3)
C15 0.072(6) 0.081(5) 0.052(4) 0.011(4) 0.016(4) -0.014(4)
C16 0.059(5) 0.068(5) 0.071(5) -0.006(4) 0.013(4) 0.003(4)
C17 0.050(4) 0.045(3) 0.030(3) -0.003(3) -0.001(3) -0.005(3)
C18 0.077(5) 0.049(4) 0.042(4) -0.010(3) 0.005(3) 0.000(4)
C19 0.063(5) 0.052(4) 0.033(3) -0.004(3) 0.005(3) -0.006(3)
C20 0.034(3) 0.036(3) 0.031(3) 0.003(2) 0.002(2) -0.003(3)
C21 0.039(4) 0.038(3) 0.031(3) 0.000(2) 0.004(2) -0.008(3)
C22 0.039(4) 0.049(4) 0.034(3) 0.001(3) -0.002(3) 0.001(3)
C23 0.058(4) 0.039(3) 0.035(3) -0.001(3) 0.010(3) 0.010(3)
C24 0.056(4) 0.037(3) 0.040(3) -0.007(3) 0.008(3) -0.002(3)
C25 0.044(4) 0.036(3) 0.033(3) -0.005(2) 0.006(3) -0.012(3)
C26 0.042(4) 0.039(3) 0.045(3) -0.001(3) -0.012(3) -0.005(3)
C27 0.051(5) 0.056(4) 0.082(5) -0.004(4) -0.018(4) -0.012(4)
C28 0.074(5) 0.059(4) 0.042(4) -0.016(3) -0.002(3) -0.005(4)
C29 0.045(4) 0.046(4) 0.044(3) -0.011(3) 0.009(3) -0.017(3)
C30 0.054(4) 0.055(4) 0.043(4) -0.004(3) 0.003(3) -0.009(3)
C31 0.078(6) 0.093(6) 0.054(4) -0.017(4) 0.005(4) -0.046(5)
C32 0.094(6) 0.040(4) 0.035(4) -0.004(3) 0.003(4) 0.024(4)
C33 0.095(6) 0.042(4) 0.029(3) -0.005(3) 0.002(4) 0.012(4)
C34 0.071(6) 0.069(5) 0.046(4) -0.007(4) 0.006(4) 0.025(4)
C35 0.101(7) 0.071(6) 0.055(5) 0.003(4) 0.011(5) 0.050(5)
C36 0.117(9) 0.077(7) 0.095(7) 0.009(5) 0.007(7) 0.052(6)
C37 0.089(6) 0.096(6) 0.084(5) -0.001(4) 0.002(5) 0.024(5)
C38 0.087(7) 0.106(7) 0.069(5) -0.016(5) 0.005(5) 0.033(6)
C39 0.086(7) 0.081(6) 0.045(4) -0.016(4) -0.001(4) 0.037(5)
C40 0.112(8) 0.055(5) 0.093(7) 0.009(5) 0.012(6) 0.029(5)
C41 0.188(14) 0.146(11) 0.144(11) 0.086(9) -0.035(10) -0.042(10)
C42 0.163(13) 0.127(10) 0.229(16) -0.103(11) -0.012(11) 0.048(9)
C43 0.073(6) 0.082(6) 0.078(6) -0.025(5) 0.004(5) 0.014(5)
C44 0.101(6) 0.109(6) 0.130(6) -0.039(5) 0.002(5) -0.007(5)
C45 0.105(8) 0.058(5) 0.102(7) -0.003(5) 0.022(6) 0.009(5)
C46 0.081(6) 0.042(4) 0.026(3) -0.004(3) 0.006(3) 0.004(4)
C47 0.095(6) 0.040(4) 0.025(3) -0.004(3) 0.005(3) 0.008(4)
C48 0.102(7) 0.051(4) 0.040(4) -0.007(3) 0.012(4) -0.005(5)
C49 0.106(7) 0.063(5) 0.052(4) -0.010(4) 0.023(4) -0.025(5)
C50 0.084(6) 0.056(5) 0.058(4) -0.013(4) 0.016(4) -0.001(4)
C51 0.081(6) 0.042(4) 0.046(4) -0.010(3) 0.012(4) 0.003(4)
C52 0.120(7) 0.037(4) 0.034(3) -0.003(3) 0.003(4) 0.001(4)
C53 0.159(9) 0.045(4) 0.049(4) 0.001(3) 0.005(5) 0.011(5)
C54 0.132(8) 0.057(5) 0.047(4) -0.015(4) 0.008(5) 0.019(5)
C55 0.072(5) 0.037(4) 0.062(4) -0.011(3) 0.010(4) 0.010(3)
C56 0.147(9) 0.063(5) 0.060(5) -0.004(4) 0.012(5) -0.035(6)
C57 0.100(7) 0.049(4) 0.059(4) -0.019(3) 0.000(4) 0.009(4)
C58 0.083(5) 0.036(3) 0.044(4) -0.008(3) 0.016(3) 0.003(3)
C59 0.076(5) 0.035(3) 0.043(4) 0.000(3) 0.016(3) 0.008(3)
C60 0.068(5) 0.048(4) 0.024(3) -0.014(3) 0.005(3) 0.008(3)
C61 0.056(5) 0.052(4) 0.040(3) -0.015(3) 0.007(3) 0.003(3)
C62 0.074(6) 0.077(5) 0.062(5) -0.033(4) 0.015(4) -0.015(5)
C63 0.061(6) 0.107(7) 0.063(5) -0.043(5) 0.002(4) -0.004(5)
C64 0.073(6) 0.089(6) 0.047(4) -0.015(4) -0.014(4) 0.025(5)
C65 0.076(6) 0.069(5) 0.036(4) -0.013(3) 0.003(4) 0.013(4)
C66 0.066(5) 0.040(3) 0.032(3) -0.002(3) 0.008(3) -0.003(3)
C67 0.066(5) 0.043(4) 0.046(4) -0.010(3) 0.010(3) -0.009(3)
C68 0.065(5) 0.051(4) 0.070(5) 0.000(4) -0.009(4) -0.011(4)
C69 0.090(6) 0.055(4) 0.053(4) -0.011(3) -0.009(4) -0.014(4)
C70 0.097(7) 0.050(4) 0.048(4) -0.014(3) 0.002(4) -0.006(4)
C71 0.072(5) 0.041(4) 0.039(3) -0.004(3) 0.008(3) 0.004(3)
C72 0.069(5) 0.040(4) 0.035(3) 0.004(3) 0.012(3) 0.008(3)
C73 0.079(5) 0.049(4) 0.039(4) 0.009(3) 0.018(3) 0.009(4)
C74 0.074(6) 0.068(5) 0.050(4) 0.013(4) 0.005(4) 0.022(4)
C75 0.076(6) 0.086(6) 0.040(4) 0.011(4) 0.011(4) 0.007(5)
C76 0.084(6) 0.070(5) 0.034(4) -0.005(3) 0.012(4) 0.009(4)
C77 0.074(5) 0.049(4) 0.036(3) 0.005(3) 0.016(3) 0.013(4)
C78 0.068(5) 0.044(4) 0.043(4) -0.007(3) 0.020(3) -0.002(3)
C79 0.077(6) 0.059(5) 0.055(4) -0.010(3) 0.015(4) -0.012(4)
C80 0.072(6) 0.088(6) 0.080(6) -0.021(5) 0.006(5) -0.017(5)
C81 0.077(7) 0.081(6) 0.103(7) -0.031(5) 0.036(6) -0.025(5)
C82 0.085(7) 0.064(5) 0.081(6) -0.005(4) 0.027(5) 0.000(5)
C83 0.072(6) 0.063(5) 0.064(5) -0.004(4) 0.022(4) -0.003(4)
C84 0.040(4) 0.054(4) 0.024(3) -0.006(2) -0.004(2) -0.017(3)
C85 0.044(4) 0.078(5) 0.043(4) 0.016(3) -0.012(3) -0.028(4)
C86 0.083(5) 0.083(5) 0.158(6) 0.022(5) -0.025(5) -0.036(4)
C87 0.078(5) 0.146(6) 0.071(4) 0.002(4) -0.002(4) -0.042(5)
C88 0.043(4) 0.057(4) 0.054(4) -0.010(3) 0.004(3) -0.021(3)
C89 0.036(3) 0.049(3) 0.021(3) 0.001(2) -0.003(2) -0.014(3)
C90 0.040(4) 0.049(4) 0.031(3) -0.008(3) 0.005(3) -0.019(3)
C91 0.030(3) 0.045(3) 0.023(3) 0.001(2) -0.002(2) -0.006(3)
C92 0.030(3) 0.064(4) 0.025(3) -0.001(3) -0.001(2) -0.013(3)
C93 0.040(4) 0.073(5) 0.026(3) -0.003(3) -0.002(3) -0.007(3)
C94 0.046(4) 0.078(5) 0.028(3) 0.015(3) 0.001(3) -0.003(4)
C95 0.039(4) 0.058(4) 0.041(4) 0.014(3) -0.002(3) -0.008(3)
C96 0.031(3) 0.051(4) 0.033(3) 0.006(3) -0.003(2) -0.005(3)
C97 0.051(4) 0.076(5) 0.030(3) -0.008(3) 0.000(3) -0.032(4)
C98 0.056(5) 0.142(8) 0.048(4) -0.023(4) 0.007(4) -0.055(5)
C99 0.071(5) 0.073(5) 0.043(4) -0.026(3) 0.008(3) -0.031(4)
C100 0.062(4) 0.042(4) 0.037(3) 0.008(3) -0.010(3) -0.018(3)
C101 0.076(6) 0.077(5) 0.059(4) 0.017(4) -0.018(4) -0.049(5)
C102 0.104(7) 0.043(4) 0.059(4) -0.002(3) -0.011(4) -0.009(4)
C103 0.028(3) 0.053(4) 0.050(4) -0.013(3) -0.006(3) -0.006(3)
C104 0.042(4) 0.058(4) 0.054(4) -0.002(3) -0.015(3) -0.001(3)
C105 0.053(5) 0.077(5) 0.066(5) -0.012(4) -0.025(4) 0.005(4)
C106 0.065(5) 0.072(5) 0.081(6) -0.026(4) -0.037(4) 0.020(4)
C107 0.042(4) 0.090(6) 0.075(5) -0.042(5) -0.010(4) 0.011(4)
C108 0.034(4) 0.066(4) 0.057(4) -0.021(3) -0.006(3) -0.007(3)
C109 0.050(5) 0.073(5) 0.053(4) 0.003(4) -0.007(3) 0.001(4)
C110 0.084(7) 0.101(7) 0.076(6) 0.038(5) 0.008(5) 0.017(5)
C111 0.084(7) 0.117(7) 0.059(5) -0.031(5) -0.006(4) 0.006(6)
C112 0.030(4) 0.075(5) 0.050(4) -0.018(3) 0.003(3) -0.009(3)
C113 0.053(5) 0.135(8) 0.066(5) -0.025(5) 0.010(4) -0.037(5)
C114 0.057(5) 0.080(5) 0.055(4) -0.019(4) -0.020(3) -0.007(4)
C115 0.034(3) 0.037(3) 0.034(3) -0.013(2) -0.005(2) -0.001(3)
C116 0.041(4) 0.039(3) 0.026(3) -0.009(2) -0.005(2) -0.006(3)
C117 0.040(4) 0.031(3) 0.031(3) -0.005(2) -0.005(2) -0.004(3)
C118 0.037(3) 0.032(3) 0.040(3) -0.006(2) -0.005(3) -0.007(3)
C119 0.052(4) 0.040(3) 0.041(3) -0.003(3) -0.001(3) -0.013(3)
C120 0.075(5) 0.037(4) 0.056(4) 0.002(3) -0.004(4) 0.007(4)
C121 0.060(5) 0.048(4) 0.056(4) -0.001(3) 0.007(4) 0.012(3)
C122 0.043(4) 0.036(3) 0.045(3) -0.004(3) 0.002(3) 0.009(3)
C123 0.044(4) 0.038(3) 0.061(4) -0.004(3) 0.008(3) -0.010(3)
C124 0.099(5) 0.067(4) 0.092(5) -0.006(4) 0.047(4) -0.007(4)
C125 0.073(5) 0.067(4) 0.131(6) -0.017(4) -0.018(4) -0.015(4)
C126 0.048(4) 0.049(4) 0.057(4) -0.001(3) 0.010(3) 0.014(3)
C127 0.097(7) 0.077(6) 0.074(5) -0.013(4) 0.032(5) 0.006(5)
C128 0.047(5) 0.111(7) 0.094(6) 0.009(5) 0.005(4) 0.000(5)
C129 0.040(4) 0.042(3) 0.022(3) -0.002(2) -0.005(2) -0.013(3)
C130 0.034(3) 0.056(4) 0.025(3) -0.005(3) -0.005(2) -0.009(3)
C131 0.040(4) 0.067(4) 0.034(3) -0.010(3) -0.001(3) -0.013(3)
C132 0.053(4) 0.056(4) 0.041(3) -0.001(3) 0.005(3) -0.020(3)
C133 0.061(5) 0.043(4) 0.039(3) -0.003(3) 0.006(3) -0.017(3)
C134 0.044(4) 0.040(3) 0.034(3) -0.007(3) -0.002(3) -0.008(3)
C135 0.033(3) 0.052(4) 0.039(3) -0.004(3) -0.003(3) -0.001(3)
C136 0.048(5) 0.088(6) 0.065(5) -0.023(4) -0.014(4) 0.004(4)
C137 0.062(5) 0.061(4) 0.045(4) -0.021(3) 0.004(3) 0.002(4)
C138 0.056(4) 0.033(3) 0.039(3) 0.004(3) 0.008(3) 0.000(3)
C139 0.049(5) 0.119(7) 0.055(4) -0.001(4) 0.007(4) -0.012(5)
C140 0.099(7) 0.054(5) 0.073(5) -0.014(4) 0.033(5) -0.008(4)
C141 0.046(4) 0.037(3) 0.041(3) -0.015(3) -0.013(3) 0.004(3)
C142 0.039(4) 0.036(3) 0.034(3) -0.007(2) -0.004(2) -0.003(3)
C143 0.042(4) 0.042(3) 0.030(3) -0.005(2) -0.004(3) -0.009(3)
C144 0.032(3) 0.044(3) 0.036(3) -0.012(3) 0.003(2) -0.008(3)
C145 0.034(4) 0.051(4) 0.038(3) 0.005(3) 0.001(3) -0.008(3)
C146 0.046(4) 0.063(4) 0.026(3) -0.005(3) 0.000(3) -0.006(3)
C147 0.047(4) 0.061(4) 0.033(3) -0.017(3) -0.001(3) -0.005(3)
C148 0.046(4) 0.042(3) 0.036(3) -0.009(3) -0.003(3) -0.008(3)
C149 0.074(5) 0.047(4) 0.029(3) -0.003(3) -0.004(3) -0.027(4)
C150 0.082(6) 0.055(4) 0.049(4) -0.020(3) 0.016(4) -0.037(4)
C151 0.100(7) 0.087(6) 0.072(5) -0.027(5) 0.012(5) -0.057(6)
C152 0.118(6) 0.095(5) 0.096(5) 0.012(4) -0.002(5) -0.059(5)
C153 0.123(6) 0.082(5) 0.094(5) 0.019(4) -0.036(5) -0.031(5)
C154 0.134(8) 0.062(5) 0.072(5) 0.018(4) -0.054(5) -0.048(5)
C155 0.030(3) 0.044(3) 0.023(3) -0.004(2) -0.001(2) -0.008(3)
C156 0.040(4) 0.044(3) 0.035(3) -0.009(3) -0.008(3) -0.005(3)
C157 0.052(4) 0.059(4) 0.039(3) -0.017(3) -0.014(3) -0.011(3)
C158 0.047(4) 0.071(5) 0.032(3) 0.000(3) -0.017(3) -0.014(4)
C159 0.042(4) 0.068(4) 0.035(3) 0.000(3) -0.009(3) 0.000(3)
C160 0.035(4) 0.058(4) 0.029(3) -0.005(3) -0.007(3) -0.005(3)
C161 0.027(3) 0.032(3) 0.030(3) -0.008(2) 0.001(2) 0.002(2)
C162 0.039(4) 0.044(3) 0.034(3) -0.001(3) -0.010(3) -0.003(3)
C163 0.050(4) 0.048(4) 0.034(3) 0.005(3) -0.006(3) -0.003(3)
C164 0.059(5) 0.042(4) 0.036(3) -0.002(3) 0.009(3) -0.008(3)
C165 0.045(4) 0.040(3) 0.046(4) -0.009(3) 0.003(3) -0.010(3)
C166 0.040(4) 0.044(3) 0.030(3) -0.004(2) -0.004(3) -0.006(3)

loop_
_atom_type_symbol
_atom_type_description
_atom_type_scat_dispersion_real
_atom_type_scat_dispersion_imag
_atom_type_scat_source
C C 0.0033 0.0016 'International Tables Vol C Tables 4.2.6.8 and 6.1.1.4'
H H 0.0000 0.0000 'International Tables Vol C Tables 4.2.6.8 and 6.1.1.4'
N N 0.0061 0.0033 'International Tables Vol C Tables 4.2.6.8 and 6.1.1.4'
P P 0.1023 0.0942 'International Tables Vol C Tables 4.2.6.8 and 6.1.1.4'
Ga Ga 0.2307 1.6083 'International Tables Vol C Tables 4.2.6.8 and 6.1.1.4'
Pt Pt -1.7033 8.3905 'International Tables Vol C Tables 4.2.6.8 and 6.1.1.4'

loop_
_geom_angle_atom_site_label_1
_geom_angle_atom_site_label_2
_geom_angle_atom_site_label_3
_geom_angle
_geom_angle_site_symmetry_1
_geom_angle_site_symmetry_3
_geom_angle_publ_flag
P2 Pt1 P3 86.76(6) . . ?
P2 Pt1 Ga1 96.19(5) . . ?
P3 Pt1 Ga1 171.30(5) . . ?
P2 Pt1 Ga2 167.83(5) . . ?
P3 Pt1 Ga2 97.58(5) . . ?
Ga1 Pt1 Ga2 77.95(3) . . ?
P5 Pt2 P6 86.87(6) . . ?
P5 Pt2 Ga3 92.74(5) . . ?
P6 Pt2 Ga3 171.08(4) . . ?
P5 Pt2 Ga4 167.41(4) . . ?
P6 Pt2 Ga4 98.51(5) . . ?
Ga3 Pt2 Ga4 80.18(3) . . ?
N1 Ga1 P1 93.65(15) . . ?
N1 Ga1 Pt1 134.76(15) . . ?
P1 Ga1 Pt1 130.47(5) . . ?
N3 Ga2 N4 88.3(3) . . ?
N3 Ga2 Pt1 140.9(2) . . ?
N4 Ga2 Pt1 125.82(16) . . ?
N5 Ga3 P4 93.76(13) . . ?
N5 Ga3 Pt2 134.76(13) . . ?
P4 Ga3 Pt2 130.03(5) . . ?
N8 Ga4 N7 87.98(18) . . ?
N8 Ga4 Pt2 124.06(13) . . ?
N7 Ga4 Pt2 141.46(13) . . ?
C1 P1 Ga1 92.3(2) . . ?
C66 P2 C60 103.7(3) . . ?
C66 P2 C58 98.7(3) . . ?
C60 P2 C58 105.9(3) . . ?
C66 P2 Pt1 124.7(2) . . ?
C60 P2 Pt1 114.3(2) . . ?
C58 P2 Pt1 107.1(2) . . ?
C78 P3 C72 104.8(3) . . ?
C78 P3 C59 101.5(3) . . ?
C72 P3 C59 103.1(3) . . ?
C78 P3 Pt1 114.6(2) . . ?
C72 P3 Pt1 124.7(2) . . ?
C59 P3 Pt1 105.2(2) . . ?
C84 P4 Ga3 91.9(2) . . ?
C149 P5 C143 102.8(3) . . ?
C149 P5 C141 106.0(3) . . ?
C143 P5 C141 99.6(3) . . ?
C149 P5 Pt2 116.8(2) . . ?
C143 P5 Pt2 122.03(19) . . ?
C141 P5 Pt2 107.36(18) . . ?
C155 P6 C161 102.4(2) . . ?
C155 P6 C142 102.8(2) . . ?
C161 P6 C142 103.0(2) . . ?
C155 P6 Pt2 126.85(18) . . ?
C161 P6 Pt2 114.96(17) . . ?
C142 P6 Pt2 103.89(19) . . ?
C8 N1 C6 116.1(4) . . ?
C8 N1 Ga1 128.5(4) . . ?
C6 N1 Ga1 115.4(3) . . ?
C7 N2 C20 123.8(5) . . ?
C32 N3 C34 115.3(6) . . ?
C32 N3 Ga2 108.1(5) . . ?
C34 N3 Ga2 132.7(4) . . ?
C33 N4 C46 119.0(6) . . ?
C33 N4 Ga2 106.9(5) . . ?
C46 N4 Ga2 132.5(4) . . ?
C91 N5 C89 116.0(4) . . ?
C91 N5 Ga3 128.1(3) . . ?
C89 N5 Ga3 115.7(3) . . ?
C90 N6 C103 123.1(5) . . ?
C115 N7 C117 115.6(4) . . ?
C115 N7 Ga4 107.3(3) . . ?
C117 N7 Ga4 133.7(3) . . ?
C116 N8 C129 117.9(4) . . ?
C116 N8 Ga4 108.3(3) . . ?
C129 N8 Ga4 132.1(3) . . ?
C6 C1 C2 116.9(5) . . ?
C6 C1 P1 123.6(5) . . ?
C2 C1 P1 119.0(4) . . ?
C4 C2 C5 107.9(6) . . ?
C4 C2 C1 114.7(5) . . ?
C5 C2 C1 111.4(5) . . ?
C4 C2 C3 106.1(6) . . ?
C5 C2 C3 109.9(6) . . ?
C1 C2 C3 106.6(5) . . ?
N1 C6 C7 105.6(4) . . ?
N1 C6 C1 113.4(4) . . ?
C7 C6 C1 114.5(4) . . ?
N2 C7 C6 120.2(5) . . ?
C9 C8 C13 120.3(6) . . ?
C9 C8 N1 120.6(5) . . ?
C13 C8 N1 119.1(5) . . ?
C10 C9 C8 117.9(6) . . ?
C10 C9 C14 118.1(6) . . ?
C8 C9 C14 124.0(6) . . ?
C11 C10 C9 122.7(7) . . ?
C12 C11 C10 118.9(6) . . ?
C11 C12 C13 122.0(6) . . ?
C12 C13 C8 118.1(6) . . ?
C12 C13 C17 118.8(5) . . ?
C8 C13 C17 123.1(5) . . ?
C15 C14 C9 111.9(6) . . ?
C15 C14 C16 110.6(6) . . ?
C9 C14 C16 111.1(5) . . ?
C13 C17 C18 112.3(5) . . ?
C13 C17 C19 111.2(5) . . ?
C18 C17 C19 110.2(5) . . ?
C25 C20 C21 120.1(5) . . ?
C25 C20 N2 122.8(5) . . ?
C21 C20 N2 116.6(5) . . ?
C22 C21 C20 119.1(5) . . ?
C22 C21 C26 119.9(5) . . ?
C20 C21 C26 121.0(5) . . ?
C21 C22 C23 121.7(6) . . ?
C24 C23 C22 118.7(6) . . ?
C23 C24 C25 122.1(6) . . ?
C24 C25 C20 118.2(5) . . ?
C24 C25 C29 118.8(5) . . ?
C20 C25 C29 123.0(5) . . ?
C27 C26 C21 113.3(5) . . ?
C27 C26 C28 111.2(5) . . ?
C21 C26 C28 110.1(5) . . ?
C25 C29 C31 111.3(5) . . ?
C25 C29 C30 112.4(5) . . ?
C31 C29 C30 110.6(5) . . ?
C33 C32 N3 117.7(6) . . ?
C32 C33 N4 118.4(7) . . ?
C39 C34 C35 121.0(8) . . ?
C39 C34 N3 118.7(7) . . ?
C35 C34 N3 120.3(9) . . ?
C36 C35 C34 116.9(11) . . ?
C36 C35 C40 120.8(9) . . ?
C34 C35 C40 122.3(8) . . ?
C37 C36 C35 122.5(10) . . ?
C36 C37 C38 122.0(10) . . ?
C37 C38 C39 117.8(11) . . ?
C34 C39 C38 119.8(8) . . ?
C34 C39 C43 122.3(8) . . ?
C38 C39 C43 117.8(10) . . ?
C35 C40 C42 112.5(9) . . ?
C35 C40 C41 109.9(9) . . ?
C42 C40 C41 111.6(9) . . ?
C44 C43 C39 114.4(8) . . ?
C44 C43 C45 111.1(8) . . ?
C39 C43 C45 109.1(6) . . ?
C51 C46 C47 119.7(7) . . ?
C51 C46 N4 119.9(6) . . ?
C47 C46 N4 120.3(6) . . ?
C48 C47 C46 118.8(7) . . ?
C48 C47 C52 119.7(7) . . ?
C46 C47 C52 121.5(8) . . ?
C49 C48 C47 122.4(7) . . ?
C48 C49 C50 118.0(8) . . ?
C51 C50 C49 121.8(7) . . ?
C50 C51 C46 119.2(7) . . ?
C50 C51 C55 118.9(6) . . ?
C46 C51 C55 121.8(7) . . ?
C47 C52 C54 112.1(6) . . ?
C47 C52 C53 112.2(6) . . ?
C54 C52 C53 108.3(6) . . ?
C57 C55 C51 111.6(6) . . ?
C57 C55 C56 110.5(6) . . ?
C51 C55 C56 110.9(6) . . ?
C59 C58 P2 112.4(4) . . ?
C58 C59 P3 108.6(4) . . ?
C61 C60 C65 118.9(7) . . ?
C61 C60 P2 118.6(5) . . ?
C65 C60 P2 122.6(6) . . ?
C62 C61 C60 120.8(7) . . ?
C61 C62 C63 119.0(8) . . ?
C64 C63 C62 120.0(8) . . ?
C63 C64 C65 120.7(8) . . ?
C64 C65 C60 120.6(8) . . ?
C67 C66 C71 119.7(6) . . ?
C67 C66 P2 120.5(5) . . ?
C71 C66 P2 119.3(5) . . ?
C66 C67 C68 119.3(6) . . ?
C69 C68 C67 120.5(7) . . ?
C68 C69 C70 120.3(7) . . ?
C71 C70 C69 120.0(7) . . ?
C70 C71 C66 120.2(7) . . ?
C77 C72 C73 118.7(6) . . ?
C77 C72 P3 119.7(5) . . ?
C73 C72 P3 121.6(5) . . ?
C74 C73 C72 120.6(6) . . ?
C73 C74 C75 120.1(7) . . ?
C76 C75 C74 119.8(7) . . ?
C75 C76 C77 120.0(7) . . ?
C72 C77 C76 120.9(6) . . ?
C83 C78 C79 118.4(7) . . ?
C83 C78 P3 121.8(6) . . ?
C79 C78 P3 119.8(5) . . ?
C80 C79 C78 120.8(7) . . ?
C79 C80 C81 119.6(8) . . ?
C82 C81 C80 119.3(9) . . ?
C81 C82 C83 122.0(8) . . ?
C82 C83 C78 119.8(8) . . ?
C89 C84 C85 117.7(5) . . ?
C89 C84 P4 124.0(4) . . ?
C85 C84 P4 118.3(4) . . ?
C86 C85 C88 107.0(6) . . ?
C86 C85 C84 107.6(6) . . ?
C88 C85 C84 116.9(5) . . ?
C86 C85 C87 111.9(7) . . ?
C88 C85 C87 104.5(6) . . ?
C84 C85 C87 109.0(5) . . ?
N5 C89 C90 107.2(4) . . ?
N5 C89 C84 113.3(4) . . ?
C90 C89 C84 110.5(4) . . ?
N6 C90 C89 120.0(5) . . ?
C96 C91 C92 119.5(5) . . ?
C96 C91 N5 119.8(5) . . ?
C92 C91 N5 120.6(5) . . ?
C93 C92 C91 119.0(5) . . ?
C93 C92 C97 117.2(5) . . ?
C91 C92 C97 123.8(5) . . ?
C94 C93 C92 121.6(6) . . ?
C93 C94 C95 119.5(6) . . ?
C94 C95 C96 121.5(6) . . ?
C95 C96 C91 118.7(5) . . ?
C95 C96 C100 117.0(5) . . ?
C91 C96 C100 124.2(5) . . ?
C99 C97 C98 108.8(5) . . ?
C99 C97 C92 113.4(5) . . ?
C98 C97 C92 110.2(6) . . ?
C96 C100 C101 111.4(6) . . ?
C96 C100 C102 111.2(5) . . ?
C101 C100 C102 110.0(6) . . ?
C108 C103 C104 121.7(6) . . ?
C108 C103 N6 123.0(6) . . ?
C104 C103 N6 114.7(5) . . ?
C105 C104 C103 117.8(6) . . ?
C105 C104 C109 121.0(6) . . ?
C103 C104 C109 121.2(6) . . ?
C104 C105 C106 120.7(7) . . ?
C107 C106 C105 120.4(7) . . ?
C106 C107 C108 121.4(7) . . ?
C103 C108 C107 117.8(6) . . ?
C103 C108 C112 123.2(6) . . ?
C107 C108 C112 119.0(6) . . ?
C104 C109 C110 113.4(7) . . ?
C104 C109 C111 109.0(6) . . ?
C110 C109 C111 111.9(6) . . ?
C108 C112 C114 111.0(6) . . ?
C108 C112 C113 112.0(6) . . ?
C114 C112 C113 109.9(6) . . ?
C116 C115 N7 118.0(5) . . ?
C115 C116 N8 117.8(5) . . ?
C118 C117 C122 120.1(5) . . ?
C118 C117 N7 119.9(5) . . ?
C122 C117 N7 120.0(5) . . ?
C119 C118 C117 118.5(5) . . ?
C119 C118 C123 119.8(5) . . ?
C117 C118 C123 121.6(5) . . ?
C120 C119 C118 121.6(6) . . ?
C121 C120 C119 119.4(6) . . ?
C120 C121 C122 122.0(6) . . ?
C121 C122 C117 118.2(6) . . ?
C121 C122 C126 119.0(6) . . ?
C117 C122 C126 122.8(5) . . ?
C118 C123 C125 109.1(6) . . ?
C118 C123 C124 113.5(5) . . ?
C125 C123 C124 111.1(7) . . ?
C122 C126 C128 112.4(6) . . ?
C122 C126 C127 111.6(6) . . ?
C128 C126 C127 110.0(6) . . ?
C134 C129 C130 120.3(5) . . ?
C134 C129 N8 119.9(5) . . ?
C130 C129 N8 119.8(5) . . ?
C131 C130 C129 118.2(6) . . ?
C131 C130 C135 118.7(5) . . ?
C129 C130 C135 123.1(5) . . ?
C130 C131 C132 121.5(6) . . ?
C133 C132 C131 119.8(6) . . ?
C132 C133 C134 121.2(6) . . ?
C133 C134 C129 119.0(6) . . ?
C133 C134 C138 120.0(5) . . ?
C129 C134 C138 121.0(5) . . ?
C130 C135 C136 112.6(5) . . ?
C130 C135 C137 111.8(5) . . ?
C136 C135 C137 109.8(5) . . ?
C139 C138 C134 111.4(5) . . ?
C139 C138 C140 110.6(6) . . ?
C134 C138 C140 112.8(6) . . ?
C142 C141 P5 112.6(4) . . ?
C141 C142 P6 110.3(4) . . ?
C144 C143 C148 119.0(5) . . ?
C144 C143 P5 121.0(4) . . ?
C148 C143 P5 119.5(4) . . ?
C143 C144 C145 120.0(5) . . ?
C146 C145 C144 120.0(5) . . ?
C147 C146 C145 119.8(5) . . ?
C148 C147 C146 121.4(6) . . ?
C147 C148 C143 119.8(6) . . ?
C150 C149 C154 118.7(6) . . ?
C150 C149 P5 118.7(5) . . ?
C154 C149 P5 122.5(6) . . ?
C149 C150 C151 122.4(8) . . ?
C152 C151 C150 117.7(9) . . ?
C151 C152 C153 122.4(9) . . ?
C152 C153 C154 118.4(9) . . ?
C149 C154 C153 120.1(9) . . ?
C156 C155 C160 118.7(5) . . ?
C156 C155 P6 119.6(4) . . ?
C160 C155 P6 121.4(4) . . ?
C155 C156 C157 120.0(6) . . ?
C158 C157 C156 120.7(6) . . ?
C159 C158 C157 119.4(5) . . ?
C158 C159 C160 120.9(6) . . ?
C159 C160 C155 120.2(6) . . ?
C166 C161 C162 118.6(5) . . ?
C166 C161 P6 122.7(4) . . ?
C162 C161 P6 118.7(4) . . ?
C163 C162 C161 120.6(5) . . ?
C164 C163 C162 120.8(5) . . ?
C163 C164 C165 119.4(6) . . ?
C166 C165 C164 119.5(6) . . ?
C161 C166 C165 121.0(5) . . ?
C167 C168 C169 114.1(12) . . ?
C170 C169 C168 115.9(12) . . ?
C169 C170 C171 122.9(14) . . ?
C172 C171 C170 109.9(15) . . ?
C175 C174 C173 112.2(12) . . ?
C174 C175 C176 122.9(12) . . ?
C177 C176 C175 118.2(11) . . ?
C176 C177 C178 109.9(11) . . ?
C179 C180 C181 122.3(16) . . ?
C182 C181 C180 125.5(16) . . ?
C181 C182 C183 143(2) . . ?
C184 C183 C182 98.4(19) . . ?
C187 C186 C185 124.2(16) . . ?
C186 C187 C188 127.4(18) . . ?
C189 C188 C187 114.8(15) . . ?
C188 C189 C190 113.7(15) . . ?

loop_
_geom_bond_atom_site_label_1
_geom_bond_atom_site_label_2
_geom_bond_distance
_geom_bond_site_symmetry_2
_geom_bond_publ_flag
Pt1 P2 2.2806(17) . ?
Pt1 P3 2.3169(17) . ?
Pt1 Ga1 2.4064(10) . ?
Pt1 Ga2 2.4258(10) . ?
Pt2 P5 2.2795(15) . ?
Pt2 P6 2.3206(15) . ?
Pt2 Ga3 2.4114(8) . ?
Pt2 Ga4 2.4217(9) . ?
Ga1 N1 1.873(4) . ?
Ga1 P1 2.319(2) . ?
Ga2 N3 1.898(5) . ?
Ga2 N4 1.902(6) . ?
Ga3 N5 1.868(4) . ?
Ga3 P4 2.3207(17) . ?
Ga4 N8 1.906(4) . ?
Ga4 N7 1.907(4) . ?
P1 C1 1.701(6) . ?
P2 C66 1.829(6) . ?
P2 C60 1.830(7) . ?
P2 C58 1.838(6) . ?
P3 C78 1.817(8) . ?
P3 C72 1.829(6) . ?
P3 C59 1.858(6) . ?
P4 C84 1.698(6) . ?
P5 C149 1.816(6) . ?
P5 C143 1.819(5) . ?
P5 C141 1.838(6) . ?
P6 C155 1.822(5) . ?
P6 C161 1.839(5) . ?
P6 C142 1.841(5) . ?
N1 C8 1.426(7) . ?
N1 C6 1.481(7) . ?
N2 C7 1.261(6) . ?
N2 C20 1.428(7) . ?
N3 C32 1.398(9) . ?
N3 C34 1.435(9) . ?
N4 C33 1.414(8) . ?
N4 C46 1.423(9) . ?
N5 C91 1.448(6) . ?
N5 C89 1.473(7) . ?
N6 C90 1.267(7) . ?
N6 C103 1.424(7) . ?
N7 C115 1.414(6) . ?
N7 C117 1.437(6) . ?
N8 C116 1.390(6) . ?
N8 C129 1.437(7) . ?
C1 C6 1.525(8) . ?
C1 C2 1.544(8) . ?
C2 C4 1.517(9) . ?
C2 C5 1.524(9) . ?
C2 C3 1.556(9) . ?
C6 C7 1.516(7) . ?
C8 C9 1.404(8) . ?
C8 C13 1.425(8) . ?
C9 C10 1.399(9) . ?
C9 C14 1.524(9) . ?
C10 C11 1.377(9) . ?
C11 C12 1.369(9) . ?
C12 C13 1.403(8) . ?
C13 C17 1.523(8) . ?
C14 C15 1.515(9) . ?
C14 C16 1.539(9) . ?
C17 C18 1.525(8) . ?
C17 C19 1.547(8) . ?
C20 C25 1.408(7) . ?
C20 C21 1.411(8) . ?
C21 C22 1.379(8) . ?
C21 C26 1.525(8) . ?
C22 C23 1.387(8) . ?
C23 C24 1.380(9) . ?
C24 C25 1.393(8) . ?
C25 C29 1.515(8) . ?
C26 C27 1.520(8) . ?
C26 C28 1.531(8) . ?
C29 C31 1.517(8) . ?
C29 C30 1.531(8) . ?
C32 C33 1.322(10) . ?
C34 C39 1.389(12) . ?
C34 C35 1.408(11) . ?
C35 C36 1.400(13) . ?
C35 C40 1.503(13) . ?
C36 C37 1.322(14) . ?
C37 C38 1.397(13) . ?
C38 C39 1.408(11) . ?
C39 C43 1.534(11) . ?
C40 C42 1.530(13) . ?
C40 C41 1.534(12) . ?
C43 C44 1.521(12) . ?
C43 C45 1.536(11) . ?
C46 C51 1.401(9) . ?
C46 C47 1.405(9) . ?
C47 C48 1.386(10) . ?
C47 C52 1.517(9) . ?
C48 C49 1.370(10) . ?
C49 C50 1.398(10) . ?
C50 C51 1.377(10) . ?
C51 C55 1.530(9) . ?
C52 C54 1.543(9) . ?
C52 C53 1.547(9) . ?
C55 C57 1.520(9) . ?
C55 C56 1.535(10) . ?
C58 C59 1.521(8) . ?
C60 C61 1.383(9) . ?
C60 C65 1.397(9) . ?
C61 C62 1.383(10) . ?
C62 C63 1.413(11) . ?
C63 C64 1.360(11) . ?
C64 C65 1.372(11) . ?
C66 C67 1.380(9) . ?
C66 C71 1.396(8) . ?
C67 C68 1.401(9) . ?
C68 C69 1.365(10) . ?
C69 C70 1.380(10) . ?
C70 C71 1.375(9) . ?
C72 C77 1.387(8) . ?
C72 C73 1.398(8) . ?
C73 C74 1.382(9) . ?
C74 C75 1.394(10) . ?
C75 C76 1.378(10) . ?
C76 C77 1.393(9) . ?
C78 C83 1.387(9) . ?
C78 C79 1.400(10) . ?
C79 C80 1.374(10) . ?
C80 C81 1.389(11) . ?
C81 C82 1.359(12) . ?
C82 C83 1.370(11) . ?
C84 C89 1.525(7) . ?
C84 C85 1.551(8) . ?
C85 C86 1.483(11) . ?
C85 C88 1.521(8) . ?
C85 C87 1.570(10) . ?
C89 C90 1.523(8) . ?
C91 C96 1.405(8) . ?
C91 C92 1.411(7) . ?
C92 C93 1.395(8) . ?
C92 C97 1.530(8) . ?
C93 C94 1.362(9) . ?
C94 C95 1.379(9) . ?
C95 C96 1.398(8) . ?
C96 C100 1.521(8) . ?
C97 C99 1.521(9) . ?
C97 C98 1.523(9) . ?
C100 C101 1.533(9) . ?
C100 C102 1.538(9) . ?
C103 C108 1.398(8) . ?
C103 C104 1.411(8) . ?
C104 C105 1.390(9) . ?
C104 C109 1.507(9) . ?
C105 C106 1.392(10) . ?
C106 C107 1.361(10) . ?
C107 C108 1.399(9) . ?
C108 C112 1.526(9) . ?
C109 C110 1.520(10) . ?
C109 C111 1.540(10) . ?
C112 C114 1.540(8) . ?
C112 C113 1.550(9) . ?
C115 C116 1.336(7) . ?
C117 C118 1.405(8) . ?
C117 C122 1.412(8) . ?
C118 C119 1.396(8) . ?
C118 C123 1.514(8) . ?
C119 C120 1.375(9) . ?
C120 C121 1.366(9) . ?
C121 C122 1.395(8) . ?
C122 C126 1.512(9) . ?
C123 C125 1.523(10) . ?
C123 C124 1.536(9) . ?
C126 C128 1.524(10) . ?
C126 C127 1.543(10) . ?
C129 C134 1.402(8) . ?
C129 C130 1.413(8) . ?
C130 C131 1.386(8) . ?
C130 C135 1.517(8) . ?
C131 C132 1.389(9) . ?
C132 C133 1.363(9) . ?
C133 C134 1.394(8) . ?
C134 C138 1.520(8) . ?
C135 C136 1.533(8) . ?
C135 C137 1.534(8) . ?
C138 C139 1.507(9) . ?
C138 C140 1.542(9) . ?
C141 C142 1.515(7) . ?
C143 C144 1.389(8) . ?
C143 C148 1.405(8) . ?
C144 C145 1.399(7) . ?
C145 C146 1.379(8) . ?
C146 C147 1.371(8) . ?
C147 C148 1.371(8) . ?
C149 C150 1.373(9) . ?
C149 C154 1.385(10) . ?
C150 C151 1.392(9) . ?
C151 C152 1.365(12) . ?
C152 C153 1.379(13) . ?
C153 C154 1.411(11) . ?
C155 C156 1.386(7) . ?
C155 C160 1.395(8) . ?
C156 C157 1.394(7) . ?
C157 C158 1.379(9) . ?
C158 C159 1.363(9) . ?
C159 C160 1.388(8) . ?
C161 C166 1.386(7) . ?
C161 C162 1.392(7) . ?
C162 C163 1.382(8) . ?
C163 C164 1.378(8) . ?
C164 C165 1.397(8) . ?
C165 C166 1.394(8) . ?
C167 C168 1.430(14) . ?
C168 C169 1.444(13) . ?
C169 C170 1.437(14) . ?
C170 C171 1.541(16) . ?
C171 C172 1.489(16) . ?
C173 C174 1.521(14) . ?
C174 C175 1.475(14) . ?
C175 C176 1.482(13) . ?
C176 C177 1.470(13) . ?
C177 C178 1.526(14) . ?
C179 C180 1.416(15) . ?
C180 C181 1.430(15) . ?
C181 C182 1.411(15) . ?
C182 C183 1.460(17) . ?
C183 C184 1.386(17) . ?
C185 C186 1.425(15) . ?
C186 C187 1.343(15) . ?
C187 C188 1.493(15) . ?
C188 C189 1.400(14) . ?
C189 C190 1.464(15) . ?
